data_7219706
loop_
_publ_author_name
'Wang, Shentang'
'Bi, Yanfeng'
'Liao, Wuping'

_publ_section_title
;
 Constructing calixarene-supported high nuclearity Co27, Co28and
 Ni18Na6clusters with triazoles as co-bridges
;
_journal_issue 14
_journal_name_full CrystEngComm
_journal_page_first 2896
_journal_paper_doi 10.1039/C5CE00314H
_journal_volume 17
_journal_year 2015
_chemical_formula_moiety 'C283 H351 Cl11 Co28 N48 O46 S24'
_chemical_formula_sum 'C283 H351 Cl11 Co28 N48 O46 S24'
_chemical_formula_weight 7970.55
_chemical_name_common '[Co28(C40H44S4O4)6(C2N3H2)16(CO3)Cl11(OH)3(CH3OH)2(H2O)6]'
_chemical_name_systematic
; 
 ? 
;
_space_group_IT_number 62
_symmetry_cell_setting orthorhombic
_symmetry_space_group_name_Hall '-P 2ac 2n'
_symmetry_space_group_name_H-M 'P n m a'
_atom_sites_solution_hydrogens geom
_atom_sites_solution_primary direct
_atom_sites_solution_secondary difmap
_audit_creation_method SHELXL-97
_audit_update_record
;
2015-02-23 deposited with the CCDC.
2015-02-27 downloaded from the CCDC.
;
_cell_angle_alpha 90.00
_cell_angle_beta 90.00
_cell_angle_gamma 90.00
_cell_formula_units_Z 4
_cell_length_a 37.033(7)
_cell_length_b 45.290(9)
_cell_length_c 24.166(5)
_cell_measurement_temperature 150(2)
_cell_measurement_theta_max 22.990
_cell_measurement_theta_min 1.35
_cell_volume 40532(14)
_computing_cell_refinement 'Bruker SAINT'
_computing_data_collection 'Bruker APEX2'
_computing_data_reduction 'Bruker SAINT'
_computing_molecular_graphics 'Bruker SHELXTL'
_computing_publication_material 'Bruker SHELXTL'
_computing_structure_refinement 'SHELXL-97 (Sheldrick, 2008)'
_computing_structure_solution 'SHELXS-97 (Sheldrick, 2008)'
_diffrn_ambient_temperature 150(2)
_diffrn_measured_fraction_theta_full 0.996
_diffrn_measured_fraction_theta_max 0.996
_diffrn_radiation_monochromator graphite
_diffrn_radiation_source 'fine-focus sealed tube'
_diffrn_radiation_type MoK\a
_diffrn_radiation_wavelength 0.71073
_diffrn_reflns_av_R_equivalents 0.0969
_diffrn_reflns_av_sigmaI/netI 0.0805
_diffrn_reflns_limit_h_max 35
_diffrn_reflns_limit_h_min -40
_diffrn_reflns_limit_k_max 49
_diffrn_reflns_limit_k_min -46
_diffrn_reflns_limit_l_max 26
_diffrn_reflns_limit_l_min -26
_diffrn_reflns_number 162015
_diffrn_reflns_theta_full 22.99
_diffrn_reflns_theta_max 22.99
_diffrn_reflns_theta_min 1.35
_exptl_absorpt_coefficient_mu 1.366
_exptl_absorpt_correction_T_max 0.813
_exptl_absorpt_correction_T_min 0.759
_exptl_absorpt_correction_type multi-scan
_exptl_absorpt_process_details 'SADABS, Sheldrick, 1996'
_exptl_crystal_colour celadon
_exptl_crystal_density_diffrn 1.306
_exptl_crystal_density_method 'not measured'
_exptl_crystal_description block
_exptl_crystal_F_000 16320
_exptl_crystal_size_max 0.20
_exptl_crystal_size_mid 0.17
_exptl_crystal_size_min 0.15
_platon_squeeze_details
;
P. van der Sluis and A. L. Spek, Acta Crystallogr., 1990, A46, 194.

Eight CH3OH molecules per formula unit were removed by the SQUEEZE process, 
which was deduced based on the void_volume/count_electrons results 
and TG analysis.
;
_refine_diff_density_max 1.749
_refine_diff_density_min -0.612
_refine_diff_density_rms 0.120
_refine_ls_extinction_method none
_refine_ls_goodness_of_fit_ref 1.032
_refine_ls_hydrogen_treatment constr
_refine_ls_matrix_type full
_refine_ls_number_parameters 1713
_refine_ls_number_reflns 28471
_refine_ls_number_restraints 29
_refine_ls_restrained_S_all 1.035
_refine_ls_R_factor_all 0.0998
_refine_ls_R_factor_gt 0.0654
_refine_ls_shift/su_max 0.006
_refine_ls_shift/su_mean 0.000
_refine_ls_structure_factor_coef Fsqd
_refine_ls_weighting_details 'calc w=1/[\s^2^(Fo^2^)+(0.1115P)^2^+0.0000P] where P=(Fo^2^+2Fc^2^)/3'
_refine_ls_weighting_scheme calc
_refine_ls_wR_factor_gt 0.1749
_refine_ls_wR_factor_ref 0.1919
_reflns_number_gt 18759
_reflns_number_total 28471
_reflns_threshold_expression >2sigma(I)
_cod_data_source_file c5ce00314h2.cif
_cod_data_source_block CIAC-212
_cod_depositor_comments 'Adding full bibliography for 7219704--7219707.cif.'
_cod_database_code 7219706

loop_
_symmetry_equiv_pos_as_xyz
'x, y, z'
'-x+1/2, -y, z+1/2'
'-x, y+1/2, -z'
'x+1/2, -y+1/2, -z+1/2'
'-x, -y, -z'
'x-1/2, y, -z-1/2'
'x, -y-1/2, z'
'-x-1/2, y-1/2, z-1/2'

loop_
_atom_site_label
_atom_site_type_symbol
_atom_site_fract_x
_atom_site_fract_y
_atom_site_fract_z
_atom_site_U_iso_or_equiv
_atom_site_adp_type
_atom_site_occupancy
_atom_site_symmetry_multiplicity
_atom_site_calc_flag
_atom_site_refinement_flags
_atom_site_disorder_assembly
_atom_site_disorder_group
Co1 Co 0.02210(3) 0.2500 0.90416(5) 0.0179(3) Uani 1 2 d S . .
Co2 Co 0.05142(2) 0.19562(2) 0.99524(3) 0.0185(2) Uani 1 1 d . . .
Co3 Co 0.08545(3) 0.2500 1.09404(5) 0.0183(3) Uani 1 2 d S . .
Co4 Co 0.16638(3) 0.2500 1.02524(5) 0.0198(3) Uani 1 2 d S . .
Co5 Co 0.13229(2) 0.19424(2) 0.92665(3) 0.0206(2) Uani 1 1 d . . .
Co6 Co 0.10405(3) 0.2500 0.82992(5) 0.0186(3) Uani 1 2 d S . .
Co7 Co 0.02976(3) 0.10075(2) 0.81572(4) 0.0262(3) Uani 1 1 d . . .
Co8 Co -0.04974(3) 0.06885(2) 0.80932(4) 0.0260(3) Uani 1 1 d . . .
Co9 Co -0.07698(3) 0.12076(2) 0.72078(4) 0.0272(3) Uani 1 1 d . . .
Co10 Co 0.00035(3) 0.15434(2) 0.72925(4) 0.0259(3) Uani 1 1 d . . .
Co11 Co 0.14141(3) 0.10665(2) 1.12741(4) 0.0279(3) Uani 1 1 d . . .
Co12 Co 0.10592(3) 0.07102(3) 1.23369(4) 0.0333(3) Uani 1 1 d . . .
Co13 Co 0.14724(3) 0.12111(3) 1.31619(4) 0.0371(3) Uani 1 1 d . . .
Co14 Co 0.18151(3) 0.15562(2) 1.21257(4) 0.0314(3) Uani 1 1 d . . .
Co15 Co -0.01248(3) 0.06395(3) 1.05618(4) 0.0375(3) Uani 1 1 d . . .
Co16 Co -0.12164(4) 0.2500 0.75306(6) 0.0353(4) Uani 1 2 d S . .
Co17 Co 0.17173(5) 0.2500 1.40795(7) 0.0631(6) Uani 1 2 d S . .
S1 S -0.04239(6) 0.2500 0.88506(9) 0.0193(6) Uani 1 2 d S . .
S2 S 0.00312(5) 0.16494(4) 1.03282(7) 0.0264(5) Uani 1 1 d . A .
S3 S 0.05110(6) 0.2500 1.17958(9) 0.0206(6) Uani 1 2 d S . .
S4 S 0.23113(7) 0.2500 1.03270(11) 0.0334(7) Uani 1 2 d S . .
S5 S 0.18062(5) 0.16356(4) 0.89093(7) 0.0316(5) Uani 1 1 d . . .
S6 S 0.13810(7) 0.2500 0.74425(10) 0.0244(6) Uani 1 2 d S . .
S7 S 0.08291(5) 0.07222(5) 0.78208(8) 0.0337(5) Uani 1 1 d . . .
S8 S -0.04898(5) 0.01783(4) 0.77072(7) 0.0261(4) Uani 1 1 d . . .
S9 S -0.09561(5) 0.10357(4) 0.62646(7) 0.0273(5) Uani 1 1 d . . .
S10 S 0.03512(5) 0.15943(5) 0.64091(8) 0.0352(5) Uani 1 1 d . . .
S11 S 0.18274(5) 0.07755(5) 1.06643(7) 0.0314(5) Uani 1 1 d . . .
S12 S 0.12670(5) 0.01895(5) 1.24473(8) 0.0353(5) Uani 1 1 d . . .
S13 S 0.19025(6) 0.09921(5) 1.38515(8) 0.0420(6) Uani 1 1 d . . .
S14 S 0.24994(5) 0.15605(5) 1.20731(8) 0.0382(5) Uani 1 1 d . . .
Cl1 Cl -0.03504(5) 0.12782(4) 0.81040(7) 0.0267(4) Uani 1 1 d . . .
Cl2 Cl 0.11690(5) 0.13182(5) 1.21979(7) 0.0340(5) Uani 1 1 d . . .
Cl3 Cl -0.10758(5) 0.07068(5) 0.85083(8) 0.0441(6) Uani 1 1 d . . .
Cl4 Cl 0.05433(5) 0.07203(5) 1.29166(8) 0.0402(5) Uani 1 1 d . . .
Cl5 Cl -0.05956(6) 0.09107(7) 1.08236(10) 0.0745(9) Uani 1 1 d . . .
Cl6 Cl -0.14983(9) 0.2500 0.83423(13) 0.0545(9) Uani 1 2 d S . .
O1 O 0.00989(12) 0.21857(10) 0.96065(16) 0.0190(11) Uani 1 1 d . . .
O2 O 0.04828(11) 0.21750(10) 1.07042(16) 0.0188(11) Uani 1 1 d . . .
O3 O 0.17463(12) 0.21744(10) 0.96499(17) 0.0223(11) Uani 1 1 d . . .
O4 O 0.13803(12) 0.21650(10) 0.85188(16) 0.0213(11) Uani 1 1 d . . .
O5 O 0.00210(12) 0.06839(11) 0.77848(17) 0.0256(12) Uani 1 1 d . . .
O6 O -0.07070(12) 0.07831(10) 0.73428(16) 0.0223(11) Uani 1 1 d . . .
O7 O -0.02953(12) 0.12680(10) 0.68180(17) 0.0260(12) Uani 1 1 d . . .
O8 O 0.03824(12) 0.12407(10) 0.74531(17) 0.0250(12) Uani 1 1 d . . .
O9 O 0.14834(12) 0.07129(11) 1.17751(18) 0.0277(12) Uani 1 1 d . . .
O10 O 0.13920(12) 0.07855(12) 1.29729(18) 0.0324(13) Uani 1 1 d . . .
O11 O 0.19265(13) 0.12462(11) 1.27070(18) 0.0306(13) Uani 1 1 d . . .
O12 O 0.18771(12) 0.12705(11) 1.14847(18) 0.0280(12) Uani 1 1 d . . .
O13 O 0.08736(13) 0.22556(11) 0.94462(19) 0.0306(12) Uani 1 1 d . . .
O14 O 0.11031(16) 0.2500 1.0157(2) 0.0241(17) Uani 1 2 d S . .
O15 O -0.12788(14) 0.11697(12) 0.7634(2) 0.0380(14) Uani 1 1 d . . .
O16 O 0.09804(14) 0.12209(14) 1.3597(2) 0.0512(16) Uani 1 1 d . . .
O17 O 0.2280(3) 0.2500 1.3967(5) 0.122(5) Uani 1 2 d S . .
O18 O 0.1180(3) 0.2500 1.4307(4) 0.089(3) Uani 1 2 d S . .
O19 O 0.1787(2) 0.2174(2) 1.4741(3) 0.115(3) Uiso 1 1 d . . .
O20 O -0.1615(2) 0.2500 0.6843(4) 0.060(3) Uani 1 2 d SU . .
O21 O -0.01992(15) 0.01469(12) 1.0771(2) 0.0449(15) Uani 1 1 d . . .
N1 N 0.03330(14) 0.21891(12) 0.8442(2) 0.0195(13) Uani 1 1 d . . .
N2 N 0.06429(14) 0.21940(12) 0.8112(2) 0.0202(13) Uani 1 1 d . . .
N3 N 0.02566(15) 0.18639(13) 0.7758(2) 0.0249(14) Uani 1 1 d . . .
N4 N 0.05768(14) 0.16812(12) 0.9264(2) 0.0200(13) Uani 1 1 d . . .
N5 N 0.08952(16) 0.16785(13) 0.8969(2) 0.0239(14) Uani 1 1 d . . .
N6 N 0.05341(15) 0.13241(13) 0.8631(2) 0.0249(14) Uani 1 1 d . . .
N7 N 0.09434(15) 0.17239(14) 1.0286(2) 0.0253(15) Uani 1 1 d . . .
N8 N 0.12642(15) 0.16972(13) 1.0000(2) 0.0236(14) Uani 1 1 d . . .
N9 N 0.12804(15) 0.13970(14) 1.0725(2) 0.0279(15) Uani 1 1 d . . .
N10 N 0.12604(14) 0.21914(13) 1.1182(2) 0.0223(14) Uani 1 1 d . . .
N11 N 0.15788(15) 0.21878(13) 1.0886(2) 0.0223(14) Uani 1 1 d . . .
N12 N 0.16429(16) 0.18907(14) 1.1614(2) 0.0281(15) Uani 1 1 d . . .
N13 N 0.01108(16) 0.07856(14) 0.8884(2) 0.0295(15) Uani 1 1 d . . .
N14 N -0.02434(16) 0.06860(14) 0.8861(2) 0.0293(15) Uani 1 1 d . . .
N15 N -0.00687(16) 0.06750(14) 0.9737(2) 0.0318(16) Uani 1 1 d . . .
N16 N -0.08060(16) 0.16623(15) 0.7226(2) 0.0329(16) Uani 1 1 d . . .
N17 N -0.04765(17) 0.18152(15) 0.7238(2) 0.0353(16) Uani 1 1 d . . .
N18 N -0.09169(17) 0.21362(14) 0.7383(3) 0.0352(16) Uani 1 1 d . . .
N19 N 0.07512(15) 0.07282(15) 1.1619(2) 0.0336(17) Uani 1 1 d . . .
N20 N 0.08974(16) 0.08768(15) 1.1168(2) 0.0353(17) Uani 1 1 d . . .
N21 N 0.03378(16) 0.07310(15) 1.0958(2) 0.0358(17) Uani 1 1 d . . .
N22 N 0.17046(18) 0.18101(17) 1.2845(2) 0.0408(18) Uani 1 1 d . . .
N23 N 0.15590(18) 0.16658(16) 1.3287(2) 0.0429(18) Uani 1 1 d . . .
N24 N 0.1657(2) 0.21319(19) 1.3540(3) 0.057(2) Uani 1 1 d . . .
C1 C -0.02313(17) 0.20640(15) 0.9601(2) 0.0157(15) Uani 1 1 d . . .
C2 C -0.05059(17) 0.21853(15) 0.9270(2) 0.0180(16) Uani 1 1 d . . .
C3 C -0.08372(19) 0.20426(16) 0.9223(3) 0.0253(18) Uani 1 1 d . . .
H3 H -0.1019 0.2130 0.8998 0.030 Uiso 1 1 calc R . .
C4 C -0.09144(18) 0.17754(16) 0.9493(3) 0.0243(17) Uani 1 1 d . . .
C5 C -0.06429(19) 0.16668(16) 0.9846(3) 0.0264(18) Uani 1 1 d . . .
H5 H -0.0687 0.1491 1.0051 0.032 Uiso 1 1 calc R . .
C6 C -0.03122(17) 0.18081(16) 0.9903(3) 0.0207(17) Uani 1 1 d . . .
C7 C 0.02500(19) 0.20787(17) 1.1071(3) 0.0248(18) Uani 1 1 d . A .
C8 C 0.0013(2) 0.18411(19) 1.0972(3) 0.038(2) Uani 1 1 d . . .
C12 C 0.0232(2) 0.21973(19) 1.1607(3) 0.037(2) Uani 1 1 d . . .
C9 C -0.0155(3) 0.1674(3) 1.1370(5) 0.0253(16) Uani 0.554(5) 1 d P A 1
H9 H -0.0267 0.1491 1.1279 0.030 Uiso 0.554(5) 1 calc PR A 1
C10 C -0.0155(3) 0.1783(3) 1.1922(5) 0.0253(16) Uani 0.554(5) 1 d P A 1
C11 C 0.0053(4) 0.2042(3) 1.2018(6) 0.0253(16) Uani 0.554(5) 1 d P A 1
H11 H 0.0069 0.2114 1.2387 0.030 Uiso 0.554(5) 1 calc PR A 1
C74 C -0.0332(4) 0.1603(3) 1.2405(6) 0.041(3) Uiso 0.554(5) 1 d PD A 1
C88 C -0.0700(6) 0.1471(5) 1.2184(8) 0.068(2) Uiso 0.554(5) 1 d P A 1
H88A H -0.0649 0.1320 1.1906 0.102 Uiso 0.554(5) 1 calc PR A 1
H88B H -0.0844 0.1629 1.2018 0.102 Uiso 0.554(5) 1 calc PR A 1
H88C H -0.0833 0.1383 1.2493 0.102 Uiso 0.554(5) 1 calc PR A 1
C89 C -0.0002(4) 0.1371(4) 1.2619(7) 0.068(2) Uiso 0.554(5) 1 d PD A 1
H89A H 0.0060 0.1235 1.2319 0.102 Uiso 0.554(5) 1 calc PR A 1
H89B H -0.0088 0.1258 1.2940 0.102 Uiso 0.554(5) 1 calc PR A 1
H89C H 0.0212 0.1485 1.2724 0.102 Uiso 0.554(5) 1 calc PR A 1
C90 C -0.0463(5) 0.1837(4) 1.2838(7) 0.068(2) Uiso 0.554(5) 1 d P A 1
H90A H -0.0576 0.1735 1.3152 0.102 Uiso 0.554(5) 1 calc PR A 1
H90B H -0.0639 0.1969 1.2665 0.102 Uiso 0.554(5) 1 calc PR A 1
H90C H -0.0256 0.1952 1.2970 0.102 Uiso 0.554(5) 1 calc PR A 1
C9' C -0.0323(5) 0.1816(4) 1.1359(6) 0.0253(16) Uani 0.446(5) 1 d P A 2
H9' H -0.0517 0.1694 1.1242 0.030 Uiso 0.446(5) 1 calc PR A 2
C10' C -0.0358(4) 0.1964(4) 1.1873(6) 0.0253(16) Uani 0.446(5) 1 d P A 2
C11' C -0.0090(5) 0.2166(4) 1.1975(7) 0.0253(16) Uani 0.446(5) 1 d P A 2
H11' H -0.0110 0.2291 1.2290 0.030 Uiso 0.446(5) 1 calc PR A 2
C74' C -0.0671(5) 0.1899(4) 1.2241(7) 0.041(3) Uiso 0.446(5) 1 d P A 2
C88' C -0.0719(7) 0.1596(5) 1.2327(10) 0.068(2) Uiso 0.446(5) 1 d P A 2
H88D H -0.0927 0.1564 1.2570 0.102 Uiso 0.446(5) 1 calc PR A 2
H88E H -0.0502 0.1513 1.2499 0.102 Uiso 0.446(5) 1 calc PR A 2
H88F H -0.0762 0.1498 1.1971 0.102 Uiso 0.446(5) 1 calc PR A 2
C89' C -0.1017(6) 0.2019(5) 1.1938(9) 0.068(2) Uiso 0.446(5) 1 d P A 2
H89D H -0.0990 0.2232 1.1872 0.102 Uiso 0.446(5) 1 calc PR A 2
H89E H -0.1230 0.1984 1.2169 0.102 Uiso 0.446(5) 1 calc PR A 2
H89F H -0.1046 0.1917 1.1583 0.102 Uiso 0.446(5) 1 calc PR A 2
C90' C -0.0625(6) 0.2056(5) 1.2806(9) 0.068(2) Uiso 0.446(5) 1 d P A 2
H90D H -0.0593 0.2268 1.2746 0.102 Uiso 0.446(5) 1 calc PR A 2
H90E H -0.0414 0.1976 1.2998 0.102 Uiso 0.446(5) 1 calc PR A 2
H90F H -0.0841 0.2023 1.3032 0.102 Uiso 0.446(5) 1 calc PR A 2
C13 C 0.20764(19) 0.20640(17) 0.9612(3) 0.0257(18) Uani 1 1 d . . .
C14 C 0.2378(2) 0.21881(19) 0.9883(3) 0.039(2) Uani 1 1 d . . .
C15 C 0.2721(2) 0.2063(2) 0.9848(3) 0.050(3) Uani 1 1 d . . .
H15 H 0.2913 0.2150 1.0051 0.061 Uiso 1 1 calc R . .
C16 C 0.2791(2) 0.1819(2) 0.9528(4) 0.057(3) Uani 1 1 d U B .
C17 C 0.2507(2) 0.1695(2) 0.9255(3) 0.046(2) Uani 1 1 d . . .
H17 H 0.2548 0.1525 0.9034 0.055 Uiso 1 1 calc R . .
C18 C 0.21578(19) 0.18109(18) 0.9291(3) 0.0299(19) Uani 1 1 d . . .
C19 C 0.16190(18) 0.20654(15) 0.8146(3) 0.0208(16) Uani 1 1 d . . .
C20 C 0.1840(2) 0.18268(18) 0.8256(3) 0.033(2) Uani 1 1 d . . .
C21 C 0.2098(2) 0.17269(18) 0.7885(3) 0.040(2) Uani 1 1 d . . .
H21 H 0.2242 0.1561 0.7981 0.048 Uiso 1 1 calc R . .
C22 C 0.2152(2) 0.1865(2) 0.7368(3) 0.046(2) Uani 1 1 d . C .
C23 C 0.1919(2) 0.20976(18) 0.7251(3) 0.038(2) Uani 1 1 d . . .
H23 H 0.1937 0.2193 0.6902 0.045 Uiso 1 1 calc R . .
C24 C 0.16620(18) 0.21954(16) 0.7626(3) 0.0227(17) Uani 1 1 d . . .
C25 C 0.0186(2) 0.04261(18) 0.7689(3) 0.0305(19) Uani 1 1 d . . .
C26 C 0.0558(2) 0.04048(17) 0.7662(3) 0.0297(19) Uani 1 1 d . . .
C27 C 0.0725(2) 0.01373(18) 0.7526(3) 0.037(2) Uani 1 1 d . . .
H27 H 0.0981 0.0129 0.7514 0.045 Uiso 1 1 calc R . .
C28 C 0.0530(2) -0.01129(19) 0.7409(3) 0.042(2) Uani 1 1 d . . .
C29 C 0.0154(2) -0.00950(18) 0.7469(3) 0.035(2) Uani 1 1 d . . .
H29 H 0.0010 -0.0266 0.7413 0.042 Uiso 1 1 calc R . .
C30 C -0.00117(19) 0.01688(17) 0.7608(3) 0.0266(18) Uani 1 1 d . . .
C31 C -0.07226(18) 0.05865(16) 0.6943(3) 0.0225(17) Uani 1 1 d . . .
C32 C -0.06257(18) 0.02885(16) 0.7026(3) 0.0244(17) Uani 1 1 d . . .
C33 C -0.06288(19) 0.00838(17) 0.6598(3) 0.0295(19) Uani 1 1 d . . .
H33 H -0.0563 -0.0115 0.6674 0.035 Uiso 1 1 calc R . .
C34 C -0.07253(19) 0.01609(16) 0.6063(3) 0.0254(18) Uani 1 1 d . . .
C35 C -0.08286(18) 0.04523(17) 0.5978(3) 0.0262(18) Uani 1 1 d . . .
H35 H -0.0904 0.0511 0.5619 0.031 Uiso 1 1 calc R . .
C36 C -0.08257(17) 0.06630(16) 0.6404(3) 0.0217(17) Uani 1 1 d . . .
C37 C -0.0286(2) 0.12928(17) 0.6272(3) 0.0294(18) Uani 1 1 d . . .
C38 C -0.05661(18) 0.11829(16) 0.5932(3) 0.0263(18) Uani 1 1 d . . .
C39 C -0.0548(2) 0.11966(18) 0.5357(3) 0.039(2) Uani 1 1 d . . .
H39 H -0.0742 0.1118 0.5144 0.046 Uiso 1 1 calc R . .
C40 C -0.0250(2) 0.13240(19) 0.5082(3) 0.040(2) Uani 1 1 d . . .
C41 C 0.0017(2) 0.1440(2) 0.5418(3) 0.045(2) Uani 1 1 d . . .
H41 H 0.0217 0.1536 0.5249 0.054 Uiso 1 1 calc R . .
C42 C 0.00044(19) 0.14237(17) 0.5992(3) 0.0300(19) Uani 1 1 d . . .
C43 C 0.06193(19) 0.11531(18) 0.7072(3) 0.0301(19) Uani 1 1 d . . .
C44 C 0.06463(19) 0.12911(18) 0.6561(3) 0.033(2) Uani 1 1 d . . .
C45 C 0.0894(2) 0.1199(2) 0.6167(3) 0.041(2) Uani 1 1 d . . .
H45 H 0.0906 0.1301 0.5825 0.049 Uiso 1 1 calc R . .
C46 C 0.1124(2) 0.0965(2) 0.6255(3) 0.042(2) Uani 1 1 d . . .
C47 C 0.1104(2) 0.0828(2) 0.6768(3) 0.046(2) Uani 1 1 d . . .
H47 H 0.1264 0.0670 0.6850 0.056 Uiso 1 1 calc R . .
C48 C 0.08531(19) 0.09161(18) 0.7166(3) 0.033(2) Uani 1 1 d . . .
C49 C 0.1605(2) 0.04624(18) 1.1572(3) 0.0317(19) Uani 1 1 d . . .
C50 C 0.1793(2) 0.04444(18) 1.1067(3) 0.0307(19) Uani 1 1 d . . .
C51 C 0.1942(2) 0.01810(18) 1.0885(3) 0.038(2) Uani 1 1 d . . .
H51 H 0.2067 0.0179 1.0541 0.046 Uiso 1 1 calc R . .
C52 C 0.1919(2) -0.00777(19) 1.1179(3) 0.042(2) Uani 1 1 d . . .
C53 C 0.1713(2) -0.00723(19) 1.1662(3) 0.040(2) Uani 1 1 d . . .
H53 H 0.1678 -0.0249 1.1867 0.048 Uiso 1 1 calc R . .
C54 C 0.15583(19) 0.0188(2) 1.1844(3) 0.038(2) Uani 1 1 d . . .
C55 C 0.1599(2) 0.0569(2) 1.3183(3) 0.039(2) Uani 1 1 d . . .
C56 C 0.1575(2) 0.0274(2) 1.2996(3) 0.038(2) Uani 1 1 d . . .
C57 C 0.1780(3) 0.0056(2) 1.3230(3) 0.057(3) Uani 1 1 d . . .
H57 H 0.1758 -0.0140 1.3092 0.068 Uiso 1 1 calc R . .
C58 C 0.2015(3) 0.0107(2) 1.3652(4) 0.071(3) Uani 1 1 d U . .
C59 C 0.2047(3) 0.0388(2) 1.3830(4) 0.060(3) Uani 1 1 d U . .
H59 H 0.2216 0.0428 1.4116 0.073 Uiso 1 1 calc R . .
C60 C 0.1844(2) 0.06253(19) 1.3616(3) 0.039(2) Uani 1 1 d . . .
C61 C 0.2247(2) 0.12343(18) 1.2952(3) 0.034(2) Uani 1 1 d . . .
C62 C 0.2291(2) 0.11061(18) 1.3474(3) 0.036(2) Uani 1 1 d . . .
C63 C 0.2631(2) 0.10726(18) 1.3697(3) 0.036(2) Uani 1 1 d . . .
H63 H 0.2654 0.0980 1.4048 0.044 Uiso 1 1 calc R . .
C64 C 0.2942(2) 0.11682(19) 1.3430(3) 0.037(2) Uani 1 1 d . . .
C65 C 0.2888(2) 0.13236(19) 1.2939(3) 0.039(2) Uani 1 1 d . . .
H65 H 0.3091 0.1412 1.2763 0.047 Uiso 1 1 calc R . .
C66 C 0.2557(2) 0.13539(18) 1.2702(3) 0.034(2) Uani 1 1 d . . .
C67 C 0.2200(2) 0.11643(18) 1.1338(3) 0.033(2) Uani 1 1 d . . .
C68 C 0.25214(19) 0.12742(18) 1.1558(3) 0.0305(19) Uani 1 1 d . . .
C69 C 0.2856(2) 0.1164(2) 1.1414(3) 0.050(3) Uani 1 1 d . . .
H69 H 0.3068 0.1249 1.1566 0.060 Uiso 1 1 calc R . .
C70 C 0.2883(2) 0.0929(2) 1.1046(4) 0.052(3) Uani 1 1 d . . .
C71 C 0.2566(2) 0.0822(2) 1.0810(3) 0.043(2) Uani 1 1 d . . .
H71 H 0.2581 0.0667 1.0546 0.051 Uiso 1 1 calc R . .
C72 C 0.22300(19) 0.09341(18) 1.0948(3) 0.0312(19) Uani 1 1 d . . .
C73 C -0.1268(2) 0.16108(18) 0.9386(3) 0.0337(19) Uiso 1 1 d . . .
C75 C 0.3177(3) 0.1680(3) 0.9475(5) 0.094(4) Uiso 1 1 d D . .
C76 C 0.2459(3) 0.1765(2) 0.6980(4) 0.066(3) Uiso 1 1 d . . .
C77 C 0.0704(3) -0.0402(2) 0.7216(4) 0.057(3) Uiso 1 1 d . . .
C78 C -0.0704(2) -0.00655(19) 0.5588(3) 0.042(2) Uiso 1 1 d . . .
C79 C -0.0223(3) 0.1327(2) 0.4467(4) 0.057(3) Uiso 1 1 d . . .
C80 C 0.1401(3) 0.0860(2) 0.5817(4) 0.068(3) Uiso 1 1 d . . .
C81 C 0.2096(3) -0.0364(2) 1.0969(4) 0.065(3) Uiso 1 1 d . . .
C82 C 0.2239(5) -0.0143(4) 1.3916(7) 0.154(6) Uiso 1 1 d D . .
C83 C 0.3330(2) 0.11108(19) 1.3653(3) 0.042(2) Uiso 1 1 d . . .
C84 C 0.3246(3) 0.0770(3) 1.0908(4) 0.073(3) Uiso 1 1 d . . .
C85 C -0.1267(2) 0.13015(19) 0.9617(3) 0.046(2) Uiso 1 1 d . . .
H85A H -0.1499 0.1206 0.9536 0.070 Uiso 1 1 calc R . .
H85B H -0.1231 0.1309 1.0018 0.070 Uiso 1 1 calc R . .
H85C H -0.1071 0.1188 0.9446 0.070 Uiso 1 1 calc R . .
C86 C -0.1329(2) 0.1587(2) 0.8760(3) 0.054(2) Uiso 1 1 d . . .
H86A H -0.1331 0.1786 0.8598 0.081 Uiso 1 1 calc R . .
H86B H -0.1561 0.1491 0.8690 0.081 Uiso 1 1 calc R . .
H86C H -0.1134 0.1471 0.8594 0.081 Uiso 1 1 calc R . .
C87 C -0.1580(3) 0.1785(2) 0.9647(4) 0.067(3) Uiso 1 1 d . . .
H87A H -0.1582 0.1986 0.9499 0.100 Uiso 1 1 calc R . .
H87B H -0.1548 0.1792 1.0049 0.100 Uiso 1 1 calc R . .
H87C H -0.1810 0.1687 0.9560 0.100 Uiso 1 1 calc R . .
C91 C 0.3332(6) 0.1628(6) 1.0068(9) 0.100(3) Uiso 0.534(10) 1 d P B 1
H91A H 0.3169 0.1498 1.0274 0.151 Uiso 0.534(10) 1 calc PR B 1
H91B H 0.3352 0.1818 1.0261 0.151 Uiso 0.534(10) 1 calc PR B 1
H91C H 0.3571 0.1537 1.0041 0.151 Uiso 0.534(10) 1 calc PR B 1
C92 C 0.3110(6) 0.1333(5) 0.9273(10) 0.100(3) Uiso 0.534(10) 1 d P B 1
H92A H 0.2961 0.1231 0.9547 0.151 Uiso 0.534(10) 1 calc PR B 1
H92B H 0.3343 0.1232 0.9240 0.151 Uiso 0.534(10) 1 calc PR B 1
H92C H 0.2987 0.1332 0.8914 0.151 Uiso 0.534(10) 1 calc PR B 1
C93 C 0.3399(6) 0.1875(6) 0.9113(10) 0.100(3) Uiso 0.534(10) 1 d P B 1
H93A H 0.3282 0.1895 0.8752 0.151 Uiso 0.534(10) 1 calc PR B 1
H93B H 0.3639 0.1788 0.9065 0.151 Uiso 0.534(10) 1 calc PR B 1
H93C H 0.3422 0.2070 0.9285 0.151 Uiso 0.534(10) 1 calc PR B 1
C91' C 0.3168(7) 0.1356(5) 0.9720(12) 0.100(3) Uiso 0.466(10) 1 d PD B 2
H91D H 0.3083 0.1363 1.0104 0.151 Uiso 0.466(10) 1 calc PR B 2
H91E H 0.3412 0.1271 0.9709 0.151 Uiso 0.466(10) 1 calc PR B 2
H91F H 0.3004 0.1234 0.9500 0.151 Uiso 0.466(10) 1 calc PR B 2
C92' C 0.3308(7) 0.1678(7) 0.8883(10) 0.100(3) Uiso 0.466(10) 1 d P B 2
H92D H 0.3138 0.1565 0.8654 0.151 Uiso 0.466(10) 1 calc PR B 2
H92E H 0.3547 0.1586 0.8866 0.151 Uiso 0.466(10) 1 calc PR B 2
H92F H 0.3323 0.1880 0.8744 0.151 Uiso 0.466(10) 1 calc PR B 2
C93' C 0.3472(7) 0.1864(6) 0.9763(11) 0.100(3) Uiso 0.466(10) 1 d P B 2
H93D H 0.3415 0.1881 1.0158 0.151 Uiso 0.466(10) 1 calc PR B 2
H93E H 0.3481 0.2061 0.9597 0.151 Uiso 0.466(10) 1 calc PR B 2
H93F H 0.3706 0.1766 0.9717 0.151 Uiso 0.466(10) 1 calc PR B 2
C94 C 0.2833(4) 0.1751(4) 0.7329(6) 0.070(3) Uiso 0.606(9) 1 d P C 1
H94A H 0.2890 0.1947 0.7475 0.105 Uiso 0.606(9) 1 calc PR C 1
H94B H 0.3029 0.1685 0.7086 0.105 Uiso 0.606(9) 1 calc PR C 1
H94C H 0.2806 0.1612 0.7636 0.105 Uiso 0.606(9) 1 calc PR C 1
C95 C 0.2367(5) 0.1469(4) 0.6752(7) 0.070(3) Uiso 0.606(9) 1 d P C 1
H95A H 0.2328 0.1330 0.7058 0.105 Uiso 0.606(9) 1 calc PR C 1
H95B H 0.2565 0.1399 0.6519 0.105 Uiso 0.606(9) 1 calc PR C 1
H95C H 0.2146 0.1484 0.6531 0.105 Uiso 0.606(9) 1 calc PR C 1
C96 C 0.2521(5) 0.1991(4) 0.6515(7) 0.070(3) Uiso 0.606(9) 1 d P C 1
H96A H 0.2582 0.2183 0.6677 0.105 Uiso 0.606(9) 1 calc PR C 1
H96B H 0.2301 0.2009 0.6293 0.105 Uiso 0.606(9) 1 calc PR C 1
H96C H 0.2721 0.1924 0.6279 0.105 Uiso 0.606(9) 1 calc PR C 1
C94' C 0.2669(7) 0.1992(6) 0.6835(11) 0.070(3) Uiso 0.394(9) 1 d P C 2
H94D H 0.2531 0.2176 0.6861 0.105 Uiso 0.394(9) 1 calc PR C 2
H94E H 0.2754 0.1965 0.6454 0.105 Uiso 0.394(9) 1 calc PR C 2
H94F H 0.2878 0.2003 0.7084 0.105 Uiso 0.394(9) 1 calc PR C 2
C95' C 0.2527(7) 0.1433(6) 0.7017(11) 0.070(3) Uiso 0.394(9) 1 d P C 2
H95D H 0.2306 0.1333 0.7139 0.105 Uiso 0.394(9) 1 calc PR C 2
H95E H 0.2721 0.1395 0.7284 0.105 Uiso 0.394(9) 1 calc PR C 2
H95F H 0.2598 0.1357 0.6653 0.105 Uiso 0.394(9) 1 calc PR C 2
C96' C 0.2250(7) 0.1714(6) 0.6358(10) 0.070(3) Uiso 0.394(9) 1 d P C 2
H96D H 0.2079 0.1549 0.6387 0.105 Uiso 0.394(9) 1 calc PR C 2
H96E H 0.2431 0.1668 0.6075 0.105 Uiso 0.394(9) 1 calc PR C 2
H96F H 0.2120 0.1894 0.6254 0.105 Uiso 0.394(9) 1 calc PR C 2
C97 C 0.1115(2) -0.0401(2) 0.7294(4) 0.064(3) Uiso 1 1 d . . .
H97A H 0.1172 -0.0376 0.7687 0.095 Uiso 1 1 calc R . .
H97B H 0.1220 -0.0239 0.7081 0.095 Uiso 1 1 calc R . .
H97C H 0.1215 -0.0589 0.7163 0.095 Uiso 1 1 calc R . .
C98 C 0.0557(4) -0.0660(3) 0.7546(6) 0.129(5) Uiso 1 1 d . . .
H98A H 0.0617 -0.0634 0.7938 0.193 Uiso 1 1 calc R . .
H98B H 0.0664 -0.0844 0.7410 0.193 Uiso 1 1 calc R . .
H98C H 0.0294 -0.0669 0.7503 0.193 Uiso 1 1 calc R . .
C99 C 0.0613(4) -0.0440(3) 0.6624(5) 0.114(5) Uiso 1 1 d . . .
H99A H 0.0708 -0.0273 0.6413 0.170 Uiso 1 1 calc R . .
H99B H 0.0350 -0.0449 0.6581 0.170 Uiso 1 1 calc R . .
H99C H 0.0721 -0.0624 0.6487 0.170 Uiso 1 1 calc R . .
C100 C -0.0327(3) -0.0207(2) 0.5597(4) 0.074(3) Uiso 1 1 d . . .
H10A H -0.0284 -0.0296 0.5960 0.111 Uiso 1 1 calc R . .
H10B H -0.0144 -0.0055 0.5526 0.111 Uiso 1 1 calc R . .
H10C H -0.0312 -0.0359 0.5310 0.111 Uiso 1 1 calc R . .
C101 C -0.0969(3) -0.0310(3) 0.5709(4) 0.083(3) Uiso 1 1 d . . .
H28A H -0.0925 -0.0388 0.6081 0.124 Uiso 1 1 calc R . .
H28B H -0.0940 -0.0468 0.5437 0.124 Uiso 1 1 calc R . .
H28C H -0.1216 -0.0232 0.5688 0.124 Uiso 1 1 calc R . .
C102 C -0.0753(2) 0.0066(2) 0.5025(3) 0.057(3) Uiso 1 1 d . . .
H12A H -0.0574 0.0222 0.4967 0.086 Uiso 1 1 calc R . .
H12B H -0.0996 0.0149 0.4994 0.086 Uiso 1 1 calc R . .
H12C H -0.0721 -0.0088 0.4744 0.086 Uiso 1 1 calc R . .
C103 C 0.0103(4) 0.1165(4) 0.4306(6) 0.143(6) Uiso 1 1 d . . .
H13A H 0.0310 0.1241 0.4515 0.215 Uiso 1 1 calc R . .
H13B H 0.0147 0.1192 0.3909 0.215 Uiso 1 1 calc R . .
H13C H 0.0071 0.0955 0.4386 0.215 Uiso 1 1 calc R . .
C104 C -0.0548(4) 0.1230(3) 0.4178(5) 0.119(5) Uiso 1 1 d . . .
H14A H -0.0755 0.1347 0.4305 0.179 Uiso 1 1 calc R . .
H14B H -0.0592 0.1021 0.4257 0.179 Uiso 1 1 calc R . .
H14C H -0.0517 0.1258 0.3779 0.179 Uiso 1 1 calc R . .
C105 C -0.0145(3) 0.1636(3) 0.4265(5) 0.106(4) Uiso 1 1 d . . .
H30A H 0.0073 0.1712 0.4447 0.159 Uiso 1 1 calc R . .
H30B H -0.0350 0.1765 0.4352 0.159 Uiso 1 1 calc R . .
H30C H -0.0107 0.1633 0.3863 0.159 Uiso 1 1 calc R . .
C106 C 0.1784(4) 0.0972(3) 0.5987(6) 0.124(5) Uiso 1 1 d . . .
H16A H 0.1844 0.0896 0.6356 0.186 Uiso 1 1 calc R . .
H16B H 0.1785 0.1188 0.5994 0.186 Uiso 1 1 calc R . .
H16C H 0.1962 0.0901 0.5719 0.186 Uiso 1 1 calc R . .
C107 C 0.1413(3) 0.0532(3) 0.5782(4) 0.086(4) Uiso 1 1 d . . .
H31A H 0.1472 0.0449 0.6146 0.129 Uiso 1 1 calc R . .
H31B H 0.1599 0.0472 0.5514 0.129 Uiso 1 1 calc R . .
H31C H 0.1178 0.0457 0.5661 0.129 Uiso 1 1 calc R . .
C108 C 0.1312(3) 0.0974(3) 0.5265(5) 0.100(4) Uiso 1 1 d . . .
H18A H 0.1302 0.1190 0.5276 0.150 Uiso 1 1 calc R . .
H18B H 0.1077 0.0896 0.5148 0.150 Uiso 1 1 calc R . .
H18C H 0.1498 0.0911 0.5001 0.150 Uiso 1 1 calc R . .
C109 C 0.2502(3) -0.0288(3) 1.0849(5) 0.102(4) Uiso 1 1 d . . .
H19A H 0.2619 -0.0224 1.1193 0.152 Uiso 1 1 calc R . .
H19B H 0.2514 -0.0128 1.0576 0.152 Uiso 1 1 calc R . .
H19C H 0.2625 -0.0463 1.0704 0.152 Uiso 1 1 calc R . .
C110 C 0.2098(3) -0.0616(2) 1.1387(4) 0.071(3) Uiso 1 1 d . . .
H20A H 0.2214 -0.0549 1.1729 0.106 Uiso 1 1 calc R . .
H20B H 0.2231 -0.0784 1.1234 0.106 Uiso 1 1 calc R . .
H20C H 0.1849 -0.0676 1.1466 0.106 Uiso 1 1 calc R . .
C111 C 0.1919(3) -0.0462(3) 1.0436(5) 0.106(4) Uiso 1 1 d . . .
H22A H 0.1920 -0.0298 1.0171 0.160 Uiso 1 1 calc R . .
H22B H 0.1669 -0.0522 1.0511 0.160 Uiso 1 1 calc R . .
H22C H 0.2052 -0.0630 1.0281 0.160 Uiso 1 1 calc R . .
C112 C 0.2109(4) -0.0447(3) 1.3786(6) 0.133(5) Uiso 1 1 d D . .
H32A H 0.1850 -0.0460 1.3865 0.199 Uiso 1 1 calc R . .
H32B H 0.2239 -0.0590 1.4014 0.199 Uiso 1 1 calc R . .
H32C H 0.2151 -0.0489 1.3394 0.199 Uiso 1 1 calc R . .
C113 C 0.2186(7) -0.0134(6) 1.4559(9) 0.289(14) Uiso 1 1 d D . .
H24A H 0.1932 -0.0175 1.4648 0.433 Uiso 1 1 calc R . .
H24B H 0.2252 0.0062 1.4698 0.433 Uiso 1 1 calc R . .
H24C H 0.2340 -0.0284 1.4733 0.433 Uiso 1 1 calc R . .
C114 C 0.2620(6) -0.0088(7) 1.3795(11) 0.325(16) Uiso 1 1 d D . .
H25A H 0.2679 0.0117 1.3888 0.488 Uiso 1 1 calc R . .
H25B H 0.2665 -0.0121 1.3400 0.488 Uiso 1 1 calc R . .
H25C H 0.2770 -0.0221 1.4015 0.488 Uiso 1 1 calc R . .
C115 C 0.3325(2) 0.0922(2) 1.4172(3) 0.051(2) Uiso 1 1 d . . .
H26A H 0.3207 0.0733 1.4093 0.076 Uiso 1 1 calc R . .
H26B H 0.3191 0.1025 1.4465 0.076 Uiso 1 1 calc R . .
H26C H 0.3573 0.0886 1.4295 0.076 Uiso 1 1 calc R . .
C116 C 0.3507(3) 0.1397(2) 1.3767(4) 0.063(3) Uiso 1 1 d . . .
H34A H 0.3371 0.1504 1.4051 0.095 Uiso 1 1 calc R . .
H34B H 0.3515 0.1515 1.3427 0.095 Uiso 1 1 calc R . .
H34C H 0.3754 0.1362 1.3899 0.095 Uiso 1 1 calc R . .
C117 C 0.3549(3) 0.0955(2) 1.3215(4) 0.072(3) Uiso 1 1 d . . .
H36A H 0.3437 0.0764 1.3130 0.108 Uiso 1 1 calc R . .
H36B H 0.3795 0.0923 1.3351 0.108 Uiso 1 1 calc R . .
H36C H 0.3556 0.1076 1.2879 0.108 Uiso 1 1 calc R . .
C118 C 0.3563(3) 0.0938(3) 1.1170(5) 0.097(4) Uiso 1 1 d . . .
H37A H 0.3532 0.0945 1.1572 0.146 Uiso 1 1 calc R . .
H37B H 0.3569 0.1140 1.1023 0.146 Uiso 1 1 calc R . .
H37C H 0.3790 0.0838 1.1080 0.146 Uiso 1 1 calc R . .
C119 C 0.3237(3) 0.0460(3) 1.1181(4) 0.084(3) Uiso 1 1 d . . .
H38A H 0.3038 0.0345 1.1024 0.126 Uiso 1 1 calc R . .
H38B H 0.3202 0.0481 1.1581 0.126 Uiso 1 1 calc R . .
H38C H 0.3466 0.0358 1.1109 0.126 Uiso 1 1 calc R . .
C120 C 0.3297(4) 0.0761(4) 1.0274(6) 0.156(6) Uiso 1 1 d . . .
H40A H 0.3096 0.0654 1.0104 0.234 Uiso 1 1 calc R . .
H40B H 0.3525 0.0661 1.0185 0.234 Uiso 1 1 calc R . .
H40C H 0.3304 0.0963 1.0129 0.234 Uiso 1 1 calc R . .
C121 C 0.01179(19) 0.19878(15) 0.8219(3) 0.0208(16) Uani 1 1 d . . .
H121 H -0.0111 0.1936 0.8368 0.025 Uiso 1 1 calc R . .
C122 C 0.05793(19) 0.19992(16) 0.7720(3) 0.0260(18) Uani 1 1 d . . .
H122 H 0.0747 0.1957 0.7434 0.031 Uiso 1 1 calc R . .
C123 C 0.0373(2) 0.14674(16) 0.9054(3) 0.0268(18) Uani 1 1 d . . .
H123 H 0.0139 0.1420 0.9187 0.032 Uiso 1 1 calc R . .
C124 C 0.0858(2) 0.14599(17) 0.8595(3) 0.0306(19) Uani 1 1 d . . .
H124 H 0.1040 0.1407 0.8335 0.037 Uiso 1 1 calc R . .
C125 C 0.09657(19) 0.15454(16) 1.0703(3) 0.0248(17) Uani 1 1 d . . .
H125 H 0.0778 0.1522 1.0968 0.030 Uiso 1 1 calc R . .
C126 C 0.1452(2) 0.15013(16) 1.0276(3) 0.0266(18) Uani 1 1 d . . .
H126 H 0.1686 0.1439 1.0168 0.032 Uiso 1 1 calc R . .
C127 C 0.13104(19) 0.20176(16) 1.1608(3) 0.0266(18) Uani 1 1 d . . .
H127 H 0.1133 0.1984 1.1884 0.032 Uiso 1 1 calc R . .
C128 C 0.17968(18) 0.20029(16) 1.1160(3) 0.0239(17) Uani 1 1 d . . .
H128 H 0.2035 0.1956 1.1044 0.029 Uiso 1 1 calc R . .
C129 C 0.0200(2) 0.07751(17) 0.9406(3) 0.033(2) Uani 1 1 d . . .
H129 H 0.0431 0.0832 0.9541 0.039 Uiso 1 1 calc R . .
C130 C -0.0335(2) 0.06290(17) 0.9363(3) 0.0312(19) Uani 1 1 d . . .
H130 H -0.0569 0.0561 0.9462 0.037 Uiso 1 1 calc R . .
C131 C -0.1051(2) 0.18685(18) 0.7315(3) 0.034(2) Uani 1 1 d . . .
H131 H -0.1303 0.1828 0.7330 0.041 Uiso 1 1 calc R . .
C132 C -0.0552(2) 0.20919(18) 0.7326(3) 0.036(2) Uani 1 1 d . . .
H132 H -0.0377 0.2244 0.7349 0.043 Uiso 1 1 calc R . .
C133 C 0.0423(2) 0.0653(2) 1.1472(3) 0.040(2) Uani 1 1 d . . .
H133 H 0.0261 0.0552 1.1711 0.048 Uiso 1 1 calc R . .
C134 C 0.0639(2) 0.08690(19) 1.0789(3) 0.039(2) Uani 1 1 d . . .
H134 H 0.0665 0.0953 1.0431 0.047 Uiso 1 1 calc R . .
C135 C 0.1757(2) 0.2081(2) 1.3011(3) 0.049(2) Uani 1 1 d . . .
H135 H 0.1857 0.2230 1.2779 0.058 Uiso 1 1 calc R . .
C136 C 0.1528(2) 0.1859(2) 1.3681(3) 0.052(3) Uani 1 1 d . . .
H136 H 0.1426 0.1815 1.4033 0.063 Uiso 1 1 calc R . .
C137 C 0.0953(2) 0.2500 0.9683(4) 0.020(2) Uani 1 2 d S . .
C138 C -0.1564(2) 0.1028(2) 0.7361(4) 0.059(3) Uani 1 1 d . . .
H42A H -0.1778 0.1027 0.7600 0.089 Uiso 1 1 calc R . .
H42B H -0.1494 0.0825 0.7273 0.089 Uiso 1 1 calc R . .
H42C H -0.1620 0.1134 0.7018 0.089 Uiso 1 1 calc R . .

loop_
_atom_site_aniso_label
_atom_site_aniso_U_11
_atom_site_aniso_U_22
_atom_site_aniso_U_33
_atom_site_aniso_U_23
_atom_site_aniso_U_13
_atom_site_aniso_U_12
Co1 0.0174(8) 0.0209(8) 0.0153(6) 0.000 -0.0026(5) 0.000
Co2 0.0182(5) 0.0192(6) 0.0181(5) -0.0004(4) -0.0052(4) 0.0024(4)
Co3 0.0142(7) 0.0226(8) 0.0179(7) 0.000 -0.0045(6) 0.000
Co4 0.0149(7) 0.0261(9) 0.0185(7) 0.000 -0.0012(6) 0.000
Co5 0.0216(6) 0.0204(6) 0.0197(5) 0.0005(4) -0.0006(4) 0.0013(4)
Co6 0.0163(7) 0.0203(8) 0.0192(7) 0.000 -0.0016(6) 0.000
Co7 0.0238(6) 0.0285(6) 0.0262(5) -0.0095(5) -0.0024(4) -0.0009(5)
Co8 0.0228(6) 0.0321(7) 0.0232(5) -0.0055(5) -0.0031(4) 0.0007(5)
Co9 0.0266(6) 0.0251(6) 0.0298(5) -0.0046(5) 0.0000(4) -0.0008(5)
Co10 0.0235(6) 0.0246(6) 0.0295(5) -0.0084(5) -0.0026(4) -0.0024(5)
Co11 0.0186(6) 0.0398(7) 0.0252(5) 0.0137(5) -0.0018(4) 0.0050(5)
Co12 0.0219(6) 0.0535(8) 0.0246(5) 0.0120(5) -0.0024(5) -0.0004(5)
Co13 0.0269(6) 0.0537(8) 0.0306(6) 0.0104(5) 0.0008(5) -0.0026(5)
Co14 0.0280(6) 0.0392(7) 0.0269(5) 0.0119(5) -0.0025(5) 0.0048(5)
Co15 0.0269(6) 0.0584(9) 0.0272(6) 0.0043(5) -0.0048(5) -0.0060(6)
Co16 0.0278(9) 0.0272(10) 0.0508(9) 0.000 -0.0056(7) 0.000
Co17 0.0744(15) 0.0772(16) 0.0377(10) 0.000 -0.0111(9) 0.000
S1 0.0168(14) 0.0225(16) 0.0187(12) 0.000 -0.0022(10) 0.000
S2 0.0308(11) 0.0213(11) 0.0272(10) 0.0056(8) -0.0128(8) -0.0065(9)
S3 0.0170(14) 0.0304(17) 0.0143(12) 0.000 -0.0044(10) 0.000
S4 0.0177(15) 0.051(2) 0.0312(14) 0.000 -0.0058(12) 0.000
S5 0.0384(12) 0.0283(12) 0.0280(10) 0.0026(9) 0.0068(9) 0.0120(9)
S6 0.0250(15) 0.0277(17) 0.0205(13) 0.000 -0.0008(11) 0.000
S7 0.0235(11) 0.0347(13) 0.0428(11) -0.0114(10) -0.0049(9) 0.0006(9)
S8 0.0252(11) 0.0280(12) 0.0252(10) -0.0001(8) -0.0026(8) -0.0012(9)
S9 0.0230(11) 0.0276(12) 0.0312(10) 0.0008(9) -0.0069(8) -0.0017(9)
S10 0.0347(12) 0.0401(14) 0.0308(10) -0.0044(9) 0.0000(9) -0.0144(10)
S11 0.0280(11) 0.0381(13) 0.0282(10) 0.0107(9) 0.0027(9) 0.0081(9)
S12 0.0258(12) 0.0473(15) 0.0329(10) 0.0138(10) -0.0036(9) -0.0069(10)
S13 0.0382(13) 0.0625(17) 0.0252(10) 0.0129(10) -0.0057(9) -0.0118(11)
S14 0.0286(12) 0.0499(15) 0.0361(11) 0.0191(10) -0.0068(9) -0.0045(10)
Cl1 0.0255(10) 0.0275(11) 0.0269(9) -0.0078(8) -0.0008(8) 0.0025(8)
Cl2 0.0224(11) 0.0499(14) 0.0297(10) 0.0099(9) 0.0010(8) 0.0050(9)
Cl3 0.0328(12) 0.0603(16) 0.0392(11) -0.0011(10) 0.0047(9) -0.0017(11)
Cl4 0.0285(12) 0.0529(15) 0.0392(11) 0.0089(10) 0.0045(9) 0.0001(10)
Cl5 0.0353(14) 0.124(3) 0.0639(16) -0.0049(16) 0.0129(12) 0.0133(15)
Cl6 0.042(2) 0.066(3) 0.0547(19) 0.000 0.0008(15) 0.000
O1 0.022(3) 0.018(3) 0.017(2) 0.000(2) -0.006(2) 0.002(2)
O2 0.018(3) 0.023(3) 0.016(2) -0.005(2) 0.002(2) -0.002(2)
O3 0.017(3) 0.025(3) 0.025(2) -0.001(2) 0.001(2) 0.005(2)
O4 0.023(3) 0.021(3) 0.019(2) -0.002(2) 0.003(2) 0.002(2)
O5 0.022(3) 0.029(3) 0.025(3) -0.010(2) 0.000(2) -0.001(2)
O6 0.020(3) 0.026(3) 0.021(2) -0.004(2) -0.004(2) -0.004(2)
O7 0.028(3) 0.028(3) 0.022(3) -0.003(2) -0.002(2) -0.005(2)
O8 0.025(3) 0.026(3) 0.024(3) -0.010(2) -0.001(2) 0.002(2)
O9 0.019(3) 0.037(4) 0.028(3) 0.010(2) 0.004(2) 0.004(2)
O10 0.020(3) 0.049(4) 0.028(3) 0.015(3) -0.005(2) 0.000(3)
O11 0.024(3) 0.040(4) 0.028(3) 0.015(2) -0.004(2) -0.002(2)
O12 0.016(3) 0.039(3) 0.029(3) 0.011(2) -0.001(2) 0.007(2)
O13 0.030(3) 0.025(3) 0.038(3) -0.014(2) 0.001(2) -0.008(2)
O14 0.010(4) 0.045(5) 0.017(3) 0.000 -0.005(3) 0.000
O15 0.038(3) 0.040(4) 0.036(3) -0.006(3) 0.005(3) 0.002(3)
O16 0.031(3) 0.066(5) 0.056(4) 0.002(3) 0.009(3) -0.003(3)
O17 0.060(8) 0.193(15) 0.114(9) 0.000 -0.022(7) 0.000
O18 0.087(8) 0.101(9) 0.079(7) 0.000 0.024(6) 0.000
O20 0.030(4) 0.033(5) 0.116(6) 0.000 -0.044(4) 0.000
O21 0.052(4) 0.038(4) 0.044(3) 0.009(3) 0.000(3) 0.010(3)
N1 0.019(3) 0.019(4) 0.021(3) 0.003(3) -0.002(3) 0.006(3)
N2 0.018(3) 0.024(4) 0.018(3) -0.004(3) -0.004(3) -0.004(3)
N3 0.022(4) 0.028(4) 0.025(3) -0.005(3) 0.002(3) -0.004(3)
N4 0.019(3) 0.021(4) 0.020(3) -0.003(3) -0.007(3) 0.006(3)
N5 0.034(4) 0.023(4) 0.015(3) 0.002(3) -0.002(3) 0.003(3)
N6 0.020(4) 0.030(4) 0.025(3) -0.007(3) -0.001(3) -0.003(3)
N7 0.022(4) 0.038(4) 0.016(3) 0.002(3) -0.002(3) 0.004(3)
N8 0.019(3) 0.027(4) 0.025(3) 0.003(3) 0.000(3) 0.001(3)
N9 0.018(3) 0.038(4) 0.028(3) 0.009(3) 0.004(3) 0.011(3)
N10 0.018(3) 0.029(4) 0.020(3) -0.005(3) -0.004(3) 0.000(3)
N11 0.020(4) 0.025(4) 0.022(3) 0.003(3) -0.005(3) 0.006(3)
N12 0.025(4) 0.038(4) 0.022(3) 0.006(3) 0.000(3) 0.000(3)
N13 0.026(4) 0.032(4) 0.031(4) -0.004(3) -0.008(3) -0.002(3)
N14 0.026(4) 0.035(4) 0.026(3) -0.008(3) -0.007(3) -0.002(3)
N15 0.024(4) 0.041(4) 0.030(3) 0.000(3) 0.004(3) 0.001(3)
N16 0.024(4) 0.041(5) 0.034(4) 0.003(3) -0.009(3) 0.002(3)
N17 0.029(4) 0.033(5) 0.044(4) -0.005(3) -0.003(3) -0.002(3)
N18 0.033(4) 0.023(4) 0.050(4) -0.002(3) -0.010(3) -0.007(3)
N19 0.016(4) 0.067(5) 0.017(3) 0.010(3) -0.005(3) -0.003(3)
N20 0.022(4) 0.050(5) 0.033(4) 0.010(3) -0.005(3) 0.007(3)
N21 0.024(4) 0.057(5) 0.026(3) 0.004(3) -0.003(3) -0.006(3)
N22 0.047(5) 0.045(5) 0.031(4) 0.004(4) -0.003(3) 0.002(4)
N23 0.050(5) 0.056(5) 0.023(4) 0.002(4) 0.005(3) 0.005(4)
N24 0.070(6) 0.067(6) 0.035(4) 0.010(4) 0.001(4) 0.008(5)
C1 0.009(4) 0.021(4) 0.018(3) -0.009(3) -0.003(3) -0.004(3)
C2 0.017(4) 0.017(4) 0.020(3) 0.006(3) -0.001(3) 0.000(3)
C3 0.024(4) 0.033(5) 0.019(4) 0.009(3) -0.001(3) 0.003(4)
C4 0.023(4) 0.024(5) 0.026(4) 0.001(3) -0.002(3) 0.001(3)
C5 0.033(5) 0.021(5) 0.025(4) 0.004(3) 0.000(3) -0.002(4)
C6 0.014(4) 0.029(5) 0.020(4) -0.002(3) -0.006(3) 0.000(3)
C7 0.023(4) 0.034(5) 0.017(4) 0.008(3) -0.003(3) -0.009(4)
C8 0.046(5) 0.048(6) 0.021(4) 0.008(4) -0.010(4) -0.027(4)
C12 0.033(5) 0.056(6) 0.021(4) 0.006(4) -0.003(3) -0.022(4)
C9 0.020(5) 0.036(6) 0.021(3) -0.002(3) 0.001(3) -0.001(3)
C10 0.020(5) 0.036(6) 0.021(3) -0.002(3) 0.001(3) -0.001(3)
C11 0.020(5) 0.036(6) 0.021(3) -0.002(3) 0.001(3) -0.001(3)
C9' 0.020(5) 0.036(6) 0.021(3) -0.002(3) 0.001(3) -0.001(3)
C10' 0.020(5) 0.036(6) 0.021(3) -0.002(3) 0.001(3) -0.001(3)
C11' 0.020(5) 0.036(6) 0.021(3) -0.002(3) 0.001(3) -0.001(3)
C13 0.022(5) 0.036(5) 0.019(4) 0.009(3) -0.003(3) 0.005(4)
C14 0.026(5) 0.054(6) 0.036(4) 0.005(4) 0.013(4) 0.010(4)
C15 0.027(5) 0.084(8) 0.040(5) 0.012(5) -0.002(4) 0.015(5)
C16 0.029(5) 0.081(7) 0.061(5) -0.005(5) 0.007(4) 0.027(5)
C17 0.040(6) 0.061(7) 0.038(5) -0.008(4) -0.002(4) 0.025(5)
C18 0.028(5) 0.039(5) 0.023(4) -0.002(4) -0.002(3) 0.009(4)
C19 0.022(4) 0.015(4) 0.026(4) -0.002(3) 0.000(3) 0.001(3)
C20 0.037(5) 0.034(5) 0.029(4) 0.009(4) 0.009(4) -0.001(4)
C21 0.054(6) 0.032(5) 0.032(4) -0.003(4) 0.014(4) 0.012(4)
C22 0.055(6) 0.046(6) 0.038(5) -0.003(4) 0.023(4) 0.025(5)
C23 0.053(6) 0.040(6) 0.020(4) 0.004(4) 0.013(4) 0.003(4)
C24 0.025(4) 0.025(5) 0.018(4) 0.001(3) 0.005(3) 0.004(3)
C25 0.025(5) 0.042(6) 0.025(4) -0.012(4) 0.000(3) 0.015(4)
C26 0.028(5) 0.028(5) 0.032(4) -0.018(4) -0.003(3) 0.006(4)
C27 0.021(5) 0.043(6) 0.047(5) -0.013(4) -0.006(4) 0.003(4)
C28 0.039(6) 0.033(6) 0.052(5) -0.017(4) -0.004(4) 0.006(4)
C29 0.025(5) 0.041(6) 0.040(5) -0.009(4) -0.009(4) -0.008(4)
C30 0.031(5) 0.027(5) 0.022(4) -0.008(3) -0.010(3) 0.009(4)
C31 0.019(4) 0.028(5) 0.021(4) -0.006(3) -0.001(3) -0.001(3)
C32 0.021(4) 0.027(5) 0.025(4) -0.003(3) -0.004(3) -0.005(3)
C33 0.029(5) 0.026(5) 0.033(4) -0.014(4) 0.001(3) -0.012(4)
C34 0.030(5) 0.026(5) 0.020(4) -0.007(3) -0.001(3) -0.009(4)
C35 0.027(5) 0.036(5) 0.016(4) 0.006(3) -0.004(3) -0.009(4)
C36 0.014(4) 0.026(5) 0.025(4) 0.000(3) 0.002(3) 0.000(3)
C37 0.030(5) 0.027(5) 0.031(4) -0.002(4) -0.005(4) 0.002(4)
C38 0.018(4) 0.024(5) 0.037(4) -0.002(4) 0.003(3) -0.007(3)
C39 0.041(5) 0.047(6) 0.028(4) -0.012(4) -0.005(4) -0.012(4)
C40 0.052(6) 0.043(6) 0.024(4) -0.007(4) 0.005(4) -0.007(4)
C41 0.041(5) 0.054(6) 0.039(5) 0.001(4) -0.005(4) -0.020(5)
C42 0.027(5) 0.027(5) 0.036(4) -0.010(4) 0.001(4) -0.007(4)
C43 0.020(4) 0.045(6) 0.025(4) -0.013(4) 0.006(3) -0.010(4)
C44 0.024(4) 0.050(6) 0.025(4) -0.022(4) 0.005(3) -0.011(4)
C45 0.030(5) 0.058(7) 0.035(5) -0.013(4) 0.004(4) -0.016(5)
C46 0.030(5) 0.051(6) 0.046(5) -0.019(5) 0.012(4) -0.017(5)
C47 0.016(5) 0.061(7) 0.062(6) -0.025(5) -0.004(4) -0.003(4)
C48 0.015(4) 0.043(6) 0.041(5) -0.018(4) 0.008(4) -0.001(4)
C49 0.031(5) 0.035(6) 0.029(4) 0.013(4) -0.005(4) -0.002(4)
C50 0.027(5) 0.036(5) 0.029(4) 0.009(4) -0.002(4) 0.001(4)
C51 0.033(5) 0.040(6) 0.041(5) 0.011(4) 0.014(4) 0.005(4)
C52 0.032(5) 0.043(6) 0.050(5) 0.018(4) 0.008(4) 0.000(4)
C53 0.027(5) 0.036(6) 0.057(5) 0.020(4) -0.004(4) 0.001(4)
C54 0.016(4) 0.061(7) 0.036(4) 0.015(4) -0.005(4) 0.001(4)
C55 0.024(5) 0.065(7) 0.028(4) 0.022(4) -0.006(4) -0.014(4)
C56 0.037(5) 0.044(6) 0.033(4) 0.012(4) -0.004(4) -0.016(4)
C57 0.077(7) 0.035(6) 0.058(6) 0.017(5) -0.029(5) 0.000(5)
C58 0.091(7) 0.048(6) 0.075(6) 0.026(5) -0.048(5) 0.007(5)
C59 0.067(6) 0.065(6) 0.050(5) 0.033(5) -0.032(4) -0.009(5)
C60 0.040(5) 0.048(6) 0.029(4) 0.011(4) -0.012(4) -0.017(4)
C61 0.025(5) 0.053(6) 0.025(4) 0.010(4) -0.007(4) -0.003(4)
C62 0.040(5) 0.043(6) 0.024(4) 0.006(4) -0.011(4) 0.002(4)
C63 0.040(5) 0.046(6) 0.023(4) 0.010(4) -0.012(4) -0.008(4)
C64 0.033(5) 0.049(6) 0.029(4) 0.003(4) -0.018(4) -0.003(4)
C65 0.030(5) 0.051(6) 0.036(5) 0.006(4) -0.007(4) -0.004(4)
C66 0.027(5) 0.042(5) 0.032(4) 0.018(4) -0.010(4) -0.006(4)
C67 0.028(5) 0.043(6) 0.027(4) 0.016(4) 0.000(4) 0.010(4)
C68 0.016(4) 0.047(6) 0.028(4) 0.016(4) -0.006(3) 0.002(4)
C69 0.032(6) 0.085(8) 0.034(5) 0.015(5) -0.003(4) 0.006(5)
C70 0.013(5) 0.085(8) 0.059(6) 0.021(6) -0.004(4) 0.013(5)
C71 0.034(5) 0.059(6) 0.035(4) 0.016(4) 0.015(4) 0.019(4)
C72 0.023(5) 0.044(6) 0.027(4) 0.013(4) 0.005(3) 0.002(4)
C121 0.025(4) 0.019(4) 0.019(4) 0.002(3) 0.004(3) 0.000(3)
C122 0.027(5) 0.025(5) 0.026(4) -0.001(4) 0.009(3) 0.007(4)
C123 0.027(4) 0.027(5) 0.026(4) -0.003(4) -0.003(3) 0.001(4)
C124 0.029(5) 0.032(5) 0.030(4) -0.001(4) 0.005(4) 0.005(4)
C125 0.023(4) 0.030(5) 0.021(4) 0.003(3) 0.007(3) -0.003(4)
C126 0.023(4) 0.027(5) 0.030(4) 0.001(4) -0.001(3) 0.004(4)
C127 0.025(5) 0.032(5) 0.023(4) 0.005(4) 0.003(3) -0.001(4)
C128 0.010(4) 0.036(5) 0.026(4) -0.003(4) 0.001(3) 0.008(3)
C129 0.023(5) 0.037(5) 0.038(5) -0.009(4) -0.011(4) 0.005(4)
C130 0.023(5) 0.043(6) 0.028(4) 0.000(4) -0.007(4) -0.006(4)
C131 0.026(5) 0.037(6) 0.039(5) 0.000(4) -0.009(4) -0.001(4)
C132 0.040(6) 0.017(5) 0.050(5) -0.005(4) -0.014(4) -0.003(4)
C133 0.016(5) 0.078(7) 0.027(4) 0.015(4) -0.001(4) 0.002(4)
C134 0.034(5) 0.054(6) 0.031(4) 0.004(4) -0.008(4) 0.007(4)
C135 0.057(6) 0.055(7) 0.034(5) 0.019(5) -0.001(4) 0.009(5)
C136 0.057(6) 0.064(7) 0.036(5) 0.010(5) 0.005(4) 0.023(5)
C137 0.012(6) 0.034(7) 0.015(5) 0.000 0.003(4) 0.000
C138 0.046(6) 0.072(8) 0.059(6) 0.019(5) 0.002(5) -0.010(5)

loop_
_atom_type_symbol
_atom_type_description
_atom_type_scat_dispersion_real
_atom_type_scat_dispersion_imag
_atom_type_scat_source
C C 0.0033 0.0016 'International Tables Vol C Tables 4.2.6.8 and 6.1.1.4'
H H 0.0000 0.0000 'International Tables Vol C Tables 4.2.6.8 and 6.1.1.4'
N N 0.0061 0.0033 'International Tables Vol C Tables 4.2.6.8 and 6.1.1.4'
O O 0.0106 0.0060 'International Tables Vol C Tables 4.2.6.8 and 6.1.1.4'
S S 0.1246 0.1234 'International Tables Vol C Tables 4.2.6.8 and 6.1.1.4'
Co Co 0.3494 0.9721 'International Tables Vol C Tables 4.2.6.8 and 6.1.1.4'
Cl Cl 0.1484 0.1585 'International Tables Vol C Tables 4.2.6.8 and 6.1.1.4'

loop_
_geom_angle_atom_site_label_1
_geom_angle_atom_site_label_2
_geom_angle_atom_site_label_3
_geom_angle
_geom_angle_site_symmetry_1
_geom_angle_site_symmetry_3
O1 Co1 O1 89.4(2) 7_565 .
O1 Co1 N1 177.6(2) 7_565 .
O1 Co1 N1 92.23(19) . .
O1 Co1 N1 92.22(19) 7_565 7_565
O1 Co1 N1 177.6(2) . 7_565
N1 Co1 N1 86.1(3) . 7_565
O1 Co1 S1 84.76(13) 7_565 .
O1 Co1 S1 84.76(13) . .
N1 Co1 S1 93.67(16) . .
N1 Co1 S1 93.67(16) 7_565 .
O1 Co2 N7 178.6(2) . .
O1 Co2 O2 94.21(17) . .
N7 Co2 O2 86.80(19) . .
O1 Co2 N4 93.52(18) . .
N7 Co2 N4 85.5(2) . .
O2 Co2 N4 171.21(19) . .
O1 Co2 O13 85.21(18) . .
N7 Co2 O13 93.7(2) . .
O2 Co2 O13 102.75(17) . .
N4 Co2 O13 82.1(2) . .
O1 Co2 S2 83.67(13) . .
N7 Co2 S2 97.37(17) . .
O2 Co2 S2 84.54(13) . .
N4 Co2 S2 92.17(17) . .
O13 Co2 S2 167.13(13) . .
O2 Co3 O2 89.3(2) . 7_565
O2 Co3 O14 92.42(16) . .
O2 Co3 O14 92.42(16) 7_565 .
O2 Co3 N10 176.2(2) . 7_565
O2 Co3 N10 94.43(19) 7_565 7_565
O14 Co3 N10 86.46(19) . 7_565
O2 Co3 N10 94.43(19) . .
O2 Co3 N10 176.2(2) 7_565 .
O14 Co3 N10 86.46(19) . .
N10 Co3 N10 81.8(3) 7_565 .
O2 Co3 S3 83.56(12) . .
O2 Co3 S3 83.56(12) 7_565 .
O14 Co3 S3 174.33(18) . .
N10 Co3 S3 97.81(15) 7_565 .
N10 Co3 S3 97.81(15) . .
O14 Co4 O3 93.93(17) . .
O14 Co4 O3 93.93(17) . 7_565
O3 Co4 O3 89.5(2) . 7_565
O14 Co4 N11 86.07(19) . 7_565
O3 Co4 N11 177.4(2) . 7_565
O3 Co4 N11 93.11(19) 7_565 7_565
O14 Co4 N11 86.07(19) . .
O3 Co4 N11 93.11(19) . .
O3 Co4 N11 177.4(2) 7_565 .
N11 Co4 N11 84.3(3) 7_565 .
O14 Co4 S4 177.98(18) . .
O3 Co4 S4 84.64(13) . .
O3 Co4 S4 84.64(13) 7_565 .
N11 Co4 S4 95.42(16) 7_565 .
N11 Co4 S4 95.42(16) . .
O4 Co5 N8 177.1(2) . .
O4 Co5 O3 93.68(17) . .
N8 Co5 O3 88.26(19) . .
O4 Co5 N5 93.15(19) . .
N8 Co5 N5 84.9(2) . .
O3 Co5 N5 173.13(19) . .
O4 Co5 O13 86.40(17) . .
N8 Co5 O13 95.4(2) . .
O3 Co5 O13 98.79(17) . .
N5 Co5 O13 82.3(2) . .
O4 Co5 S5 83.85(13) . .
N8 Co5 S5 94.23(16) . .
O3 Co5 S5 83.84(13) . .
N5 Co5 S5 96.21(17) . .
O13 Co5 S5 170.06(14) . .
O4 Co6 O4 96.0(3) 7_565 .
O4 Co6 N2 172.7(2) 7_565 .
O4 Co6 N2 89.9(2) . .
O4 Co6 N2 89.9(2) 7_565 7_565
O4 Co6 N2 172.7(2) . 7_565
N2 Co6 N2 83.9(3) . 7_565
O4 Co6 S6 84.34(13) 7_565 .
O4 Co6 S6 84.34(13) . .
N2 Co6 S6 100.53(15) . .
N2 Co6 S6 100.53(15) 7_565 .
O5 Co7 O8 94.78(18) . .
O5 Co7 N6 171.9(2) . .
O8 Co7 N6 92.2(2) . .
O5 Co7 N13 81.9(2) . .
O8 Co7 N13 169.8(2) . .
N6 Co7 N13 90.5(2) . .
O5 Co7 S7 82.98(14) . .
O8 Co7 S7 82.76(14) . .
N6 Co7 S7 102.08(17) . .
N13 Co7 S7 106.25(17) . .
O5 Co7 Cl1 81.73(14) . .
O8 Co7 Cl1 82.01(14) . .
N6 Co7 Cl1 95.13(17) . .
N13 Co7 Cl1 88.00(17) . .
S7 Co7 Cl1 157.37(7) . .
O6 Co8 O5 92.04(18) . .
O6 Co8 N14 167.5(2) . .
O5 Co8 N14 84.3(2) . .
O6 Co8 Cl3 91.45(14) . .
O5 Co8 Cl3 175.87(14) . .
N14 Co8 Cl3 91.78(17) . .
O6 Co8 S8 82.22(14) . .
O5 Co8 S8 81.06(14) . .
N14 Co8 S8 108.89(18) . .
Cl3 Co8 S8 101.61(8) . .
O6 Co8 Cl1 82.97(14) . .
O5 Co8 Cl1 80.06(14) . .
N14 Co8 Cl1 84.64(18) . .
Cl3 Co8 Cl1 98.19(7) . .
S8 Co8 Cl1 155.49(7) . .
O6 Co9 O7 96.18(19) . .
O6 Co9 N16 168.8(2) . .
O7 Co9 N16 86.0(2) . .
O6 Co9 O15 86.92(19) . .
O7 Co9 O15 176.7(2) . .
N16 Co9 O15 90.7(2) . .
O6 Co9 S9 83.08(13) . .
O7 Co9 S9 81.77(13) . .
N16 Co9 S9 108.12(16) . .
O15 Co9 S9 99.73(15) . .
O6 Co9 Cl1 85.07(13) . .
O7 Co9 Cl1 81.74(13) . .
N16 Co9 Cl1 84.38(16) . .
O15 Co9 Cl1 97.47(14) . .
S9 Co9 Cl1 158.50(7) . .
O8 Co10 O7 94.07(19) . .
O8 Co10 N3 93.3(2) . .
O7 Co10 N3 172.6(2) . .
O8 Co10 N17 167.7(2) . .
O7 Co10 N17 82.4(2) . .
N3 Co10 N17 90.3(2) . .
O8 Co10 S10 82.39(14) . .
O7 Co10 S10 81.65(13) . .
N3 Co10 S10 99.60(16) . .
N17 Co10 S10 108.55(17) . .
O8 Co10 Cl1 83.83(14) . .
O7 Co10 Cl1 82.50(13) . .
N3 Co10 Cl1 98.06(16) . .
N17 Co10 Cl1 84.06(17) . .
S10 Co10 Cl1 158.14(8) . .
O12 Co11 O9 95.97(19) . .
O12 Co11 N9 92.0(2) . .
O9 Co11 N9 172.1(2) . .
O12 Co11 N20 171.3(2) . .
O9 Co11 N20 82.3(2) . .
N9 Co11 N20 90.0(2) . .
O12 Co11 S11 82.50(15) . .
O9 Co11 S11 81.83(14) . .
N9 Co11 S11 98.64(16) . .
N20 Co11 S11 105.57(18) . .
O12 Co11 Cl2 83.22(14) . .
O9 Co11 Cl2 83.14(14) . .
N9 Co11 Cl2 98.46(17) . .
N20 Co11 Cl2 88.13(17) . .
S11 Co11 Cl2 158.03(7) . .
O10 Co12 O9 92.02(19) . .
O10 Co12 N19 166.8(2) . .
O9 Co12 N19 82.5(2) . .
O10 Co12 Cl4 92.25(15) . .
O9 Co12 Cl4 175.19(14) . .
N19 Co12 Cl4 92.86(17) . .
O10 Co12 S12 83.63(16) . .
O9 Co12 S12 80.93(15) . .
N19 Co12 S12 107.2(2) . .
Cl4 Co12 S12 101.76(8) . .
O10 Co13 O11 94.3(2) . .
O10 Co13 O16 90.3(2) . .
O11 Co13 O16 173.4(2) . .
O10 Co13 N23 175.1(2) . .
O11 Co13 N23 82.8(2) . .
O16 Co13 N23 92.3(2) . .
O10 Co13 S13 82.28(14) . .
O11 Co13 S13 82.17(14) . .
O16 Co13 S13 103.05(17) . .
N23 Co13 S13 101.20(18) . .
O10 Co13 Cl2 84.96(14) . .
O11 Co13 Cl2 81.89(13) . .
O16 Co13 Cl2 93.95(16) . .
N23 Co13 Cl2 90.68(18) . .
S13 Co13 Cl2 158.71(8) . .
O11 Co14 O12 93.69(19) . .
O11 Co14 N12 171.5(2) . .
O12 Co14 N12 92.6(2) . .
O11 Co14 N22 81.2(2) . .
O12 Co14 N22 172.2(2) . .
N12 Co14 N22 91.9(2) . .
O11 Co14 S14 80.60(14) . .
O12 Co14 S14 81.59(14) . .
N12 Co14 S14 105.91(17) . .
N22 Co14 S14 103.25(19) . .
O11 Co14 Cl2 81.69(14) . .
O12 Co14 Cl2 83.83(14) . .
N12 Co14 Cl2 93.42(17) . .
N22 Co14 Cl2 89.6(2) . .
S14 Co14 Cl2 156.21(8) . .
N21 Co15 N15 111.6(2) . .
N21 Co15 Cl5 114.8(2) . .
N15 Co15 Cl5 108.58(19) . .
N21 Co15 O21 101.4(2) . .
N15 Co15 O21 107.9(2) . .
Cl5 Co15 O21 112.25(16) . .
N18 Co16 N18 109.5(4) 7_565 .
N18 Co16 Cl6 114.48(19) 7_565 .
N18 Co16 Cl6 114.48(19) . .
N18 Co16 O20 103.4(2) 7_565 .
N18 Co16 O20 103.4(2) . .
Cl6 Co16 O20 110.4(3) . .
O18 Co17 O17 172.0(4) . .
O18 Co17 N24 93.6(3) . .
O17 Co17 N24 91.4(3) . .
O18 Co17 N24 93.6(3) . 7_565
O17 Co17 N24 91.4(3) . 7_565
N24 Co17 N24 103.1(4) . 7_565
O18 Co17 O19 85.3(3) . 7_565
O17 Co17 O19 88.8(3) . 7_565
N24 Co17 O19 170.8(3) . 7_565
N24 Co17 O19 86.1(3) 7_565 7_565
O18 Co17 O19 85.3(3) . .
O17 Co17 O19 88.8(3) . .
N24 Co17 O19 86.1(3) . .
N24 Co17 O19 170.8(3) 7_565 .
O19 Co17 O19 84.7(5) 7_565 .
C2 S1 C2 106.9(4) 7_565 .
C2 S1 Co1 93.4(2) 7_565 .
C2 S1 Co1 93.4(2) . .
C8 S2 C6 106.2(4) . .
C8 S2 Co2 94.3(2) . .
C6 S2 Co2 94.5(2) . .
C12 S3 C12 101.1(6) . 7_565
C12 S3 Co3 94.9(2) . .
C12 S3 Co3 94.9(2) 7_565 .
C14 S4 C14 104.2(5) . 7_565
C14 S4 Co4 95.3(3) . .
C14 S4 Co4 95.3(3) 7_565 .
C18 S5 C20 100.8(4) . .
C18 S5 Co5 95.7(2) . .
C20 S5 Co5 95.0(3) . .
C24 S6 C24 101.3(5) 7_565 .
C24 S6 Co6 95.2(2) 7_565 .
C24 S6 Co6 95.2(2) . .
C26 S7 C48 103.2(3) . .
C26 S7 Co7 92.5(2) . .
C48 S7 Co7 94.1(2) . .
C30 S8 C32 99.3(3) . .
C30 S8 Co8 94.8(2) . .
C32 S8 Co8 94.7(2) . .
C38 S9 C36 102.7(3) . .
C38 S9 Co9 94.1(2) . .
C36 S9 Co9 92.7(2) . .
C44 S10 C42 102.7(3) . .
C44 S10 Co10 93.9(2) . .
C42 S10 Co10 94.1(2) . .
C72 S11 C50 100.8(3) . .
C72 S11 Co11 94.2(3) . .
C50 S11 Co11 94.5(3) . .
C56 S12 C54 102.6(4) . .
C56 S12 Co12 94.2(3) . .
C54 S12 Co12 95.7(3) . .
C60 S13 C62 101.9(4) . .
C60 S13 Co13 94.6(3) . .
C62 S13 Co13 93.4(2) . .
C66 S14 C68 101.8(4) . .
C66 S14 Co14 94.1(3) . .
C68 S14 Co14 94.3(2) . .
Co10 Cl1 Co9 75.09(5) . .
Co10 Cl1 Co7 78.53(6) . .
Co9 Cl1 Co7 119.94(7) . .
Co10 Cl1 Co8 122.44(7) . .
Co9 Cl1 Co8 76.11(5) . .
Co7 Cl1 Co8 74.51(6) . .
Co14 Cl2 Co13 75.28(6) . .
Co14 Cl2 Co11 79.05(6) . .
Co13 Cl2 Co11 121.14(8) . .
C1 O1 Co1 119.1(4) . .
C1 O1 Co2 118.9(4) . .
Co1 O1 Co2 117.9(2) . .
C7 O2 Co2 118.1(4) . .
C7 O2 Co3 118.8(4) . .
Co2 O2 Co3 122.5(2) . .
C13 O3 Co4 116.6(4) . .
C13 O3 Co5 118.0(4) . .
Co4 O3 Co5 123.3(2) . .
C19 O4 Co6 118.8(4) . .
C19 O4 Co5 119.2(4) . .
Co6 O4 Co5 121.5(2) . .
C25 O5 Co7 118.8(4) . .
C25 O5 Co8 119.9(5) . .
Co7 O5 Co8 107.9(2) . .
C31 O6 Co9 122.4(4) . .
C31 O6 Co8 122.2(4) . .
Co9 O6 Co8 113.7(2) . .
C37 O7 Co9 120.0(4) . .
C37 O7 Co10 119.9(4) . .
Co9 O7 Co10 107.2(2) . .
C43 O8 Co10 122.2(5) . .
C43 O8 Co7 121.8(5) . .
Co10 O8 Co7 114.3(2) . .
C49 O9 Co11 120.2(4) . .
C49 O9 Co12 119.9(4) . .
Co11 O9 Co12 107.5(2) . .
C55 O10 Co12 121.2(5) . .
C55 O10 Co13 122.1(5) . .
Co12 O10 Co13 115.5(2) . .
C61 O11 Co13 120.0(4) . .
C61 O11 Co14 121.3(4) . .
Co13 O11 Co14 105.2(2) . .
C67 O12 Co11 122.0(5) . .
C67 O12 Co14 122.2(5) . .
Co11 O12 Co14 112.9(2) . .
C137 O13 Co5 117.7(5) . .
C137 O13 Co2 114.4(5) . .
Co5 O13 Co2 99.4(2) . .
C137 O14 Co4 122.1(5) . .
C137 O14 Co3 128.3(6) . .
Co4 O14 Co3 109.6(3) . .
C138 O15 Co9 118.1(5) . .
C121 N1 N2 105.8(5) . .
C121 N1 Co1 129.4(5) . .
N2 N1 Co1 123.7(4) . .
C122 N2 N1 104.6(5) . .
C122 N2 Co6 137.2(5) . .
N1 N2 Co6 118.0(4) . .
C122 N3 C121 101.8(6) . .
C122 N3 Co10 133.4(5) . .
C121 N3 Co10 124.8(5) . .
C123 N4 N5 106.2(5) . .
C123 N4 Co2 132.6(5) . .
N5 N4 Co2 120.8(4) . .
C124 N5 N4 105.5(6) . .
C124 N5 Co5 136.2(5) . .
N4 N5 Co5 117.4(4) . .
C123 N6 C124 102.8(6) . .
C123 N6 Co7 125.1(5) . .
C124 N6 Co7 131.9(5) . .
C125 N7 N8 106.3(5) . .
C125 N7 Co2 132.1(5) . .
N8 N7 Co2 120.6(4) . .
C126 N8 N7 105.1(5) . .
C126 N8 Co5 137.1(5) . .
N7 N8 Co5 117.7(4) . .
C126 N9 C125 101.7(6) . .
C126 N9 Co11 131.5(5) . .
C125 N9 Co11 126.5(5) . .
C127 N10 N11 106.3(5) . .
C127 N10 Co3 135.2(5) . .
N11 N10 Co3 117.8(4) . .
C128 N11 N10 105.4(5) . .
C128 N11 Co4 133.6(5) . .
N10 N11 Co4 119.8(4) . .
C128 N12 C127 102.5(6) . .
C128 N12 Co14 129.9(5) . .
C127 N12 Co14 126.8(5) . .
C129 N13 N14 105.3(6) . .
C129 N13 Co7 136.8(5) . .
N14 N13 Co7 115.2(4) . .
C130 N14 N13 106.2(5) . .
C130 N14 Co8 136.3(5) . .
N13 N14 Co8 117.4(4) . .
C129 N15 C130 101.0(6) . .
C129 N15 Co15 133.5(5) . .
C130 N15 Co15 125.1(5) . .
C131 N16 N17 104.2(7) . .
C131 N16 Co9 138.9(6) . .
N17 N16 Co9 115.9(5) . .
C132 N17 N16 106.9(6) . .
C132 N17 Co10 135.6(5) . .
N16 N17 Co10 115.7(5) . .
C131 N18 C132 103.0(7) . .
C131 N18 Co16 124.4(6) . .
C132 N18 Co16 132.7(5) . .
C133 N19 N20 105.9(5) . .
C133 N19 Co12 136.5(5) . .
N20 N19 Co12 117.4(4) . .
C134 N20 N19 104.4(6) . .
C134 N20 Co11 138.5(6) . .
N19 N20 Co11 117.0(4) . .
C133 N21 C134 102.2(6) . .
C133 N21 Co15 126.4(5) . .
C134 N21 Co15 131.4(5) . .
C135 N22 N23 105.6(7) . .
C135 N22 Co14 137.0(6) . .
N23 N22 Co14 117.3(6) . .
C136 N23 N22 106.7(8) . .
C136 N23 Co13 138.6(6) . .
N22 N23 Co13 114.6(5) . .
C135 N24 C136 100.3(8) . .
C135 N24 Co17 133.2(7) . .
C136 N24 Co17 126.2(6) . .
O1 C1 C6 122.0(6) . .
O1 C1 C2 120.3(6) . .
C6 C1 C2 117.7(6) . .
C3 C2 C1 120.2(6) . .
C3 C2 S1 118.5(5) . .
C1 C2 S1 121.0(5) . .
C2 C3 C4 122.8(6) . .
C2 C3 H3 118.6 . .
C4 C3 H3 118.6 . .
C3 C4 C5 116.0(6) . .
C3 C4 C73 121.0(6) . .
C5 C4 C73 123.0(6) . .
C6 C5 C4 122.0(7) . .
C6 C5 H5 119.0 . .
C4 C5 H5 119.0 . .
C5 C6 C1 121.2(6) . .
C5 C6 S2 120.0(5) . .
C1 C6 S2 118.7(5) . .
O2 C7 C12 121.8(6) . .
O2 C7 C8 123.2(6) . .
C12 C7 C8 114.9(6) . .
C9 C8 C7 125.8(8) . .
C9 C8 C9' 34.9(7) . .
C7 C8 C9' 116.7(9) . .
C9 C8 S2 111.0(8) . .
C7 C8 S2 119.8(5) . .
C9' C8 S2 121.1(8) . .
C11 C12 C7 119.3(9) . .
C11 C12 C11' 31.0(7) . .
C7 C12 C11' 123.4(9) . .
C11 C12 S3 119.1(8) . .
C7 C12 S3 120.4(5) . .
C11' C12 S3 112.5(9) . .
C8 C9 C10 117.8(12) . .
C8 C9 H9 121.1 . .
C10 C9 H9 121.1 . .
C9 C10 C11 116.0(12) . .
C9 C10 C74 121.3(12) . .
C11 C10 C74 122.2(11) . .
C12 C11 C10 124.1(11) . .
C12 C11 H11 117.9 . .
C10 C11 H11 117.9 . .
C10 C74 C90 106.1(13) . .
C10 C74 C88 107.8(12) . .
C90 C74 C88 102.3(13) . .
C10 C74 C89 104.5(11) . .
C90 C74 C89 116.0(12) . .
C88 C74 C89 119.3(14) . .
C74 C88 H88A 109.5 . .
C74 C88 H88B 109.5 . .
H88A C88 H88B 109.5 . .
C74 C88 H88C 109.5 . .
H88A C88 H88C 109.5 . .
H88B C88 H88C 109.5 . .
C74 C89 H89A 109.5 . .
C74 C89 H89B 109.5 . .
H89A C89 H89B 109.5 . .
C74 C89 H89C 109.5 . .
H89A C89 H89C 109.5 . .
H89B C89 H89C 109.5 . .
C74 C90 H90A 109.5 . .
C74 C90 H90B 109.5 . .
H90A C90 H90B 109.5 . .
C74 C90 H90C 109.5 . .
H90A C90 H90C 109.5 . .
H90B C90 H90C 109.5 . .
C10' C9' C8 124.2(14) . .
C10' C9' H9' 117.9 . .
C8 C9' H9' 117.9 . .
C11' C10' C9' 114.1(14) . .
C11' C10' C74' 126.0(15) . .
C9' C10' C74' 120.0(15) . .
C10' C11' C12 122.2(15) . .
C10' C11' H11' 118.9 . .
C12 C11' H11' 118.9 . .
C88' C74' C10' 112.5(18) . .
C88' C74' C90' 109.5(18) . .
C10' C74' C90' 110.5(16) . .
C88' C74' C89' 107.7(19) . .
C10' C74' C89' 106.7(15) . .
C90' C74' C89' 109.8(17) . .
C74' C88' H88D 109.5 . .
C74' C88' H88E 109.5 . .
H88D C88' H88E 109.5 . .
C74' C88' H88F 109.5 . .
H88D C88' H88F 109.5 . .
H88E C88' H88F 109.5 . .
C74' C89' H89D 109.5 . .
C74' C89' H89E 109.5 . .
H89D C89' H89E 109.5 . .
C74' C89' H89F 109.5 . .
H89D C89' H89F 109.5 . .
H89E C89' H89F 109.5 . .
C74' C90' H90D 109.5 . .
C74' C90' H90E 109.5 . .
H90D C90' H90E 109.5 . .
C74' C90' H90F 109.5 . .
H90D C90' H90F 109.5 . .
H90E C90' H90F 109.5 . .
O3 C13 C14 123.3(7) . .
O3 C13 C18 122.6(6) . .
C14 C13 C18 114.1(7) . .
C15 C14 C13 122.1(8) . .
C15 C14 S4 118.9(7) . .
C13 C14 S4 118.9(6) . .
C16 C15 C14 122.2(9) . .
C16 C15 H15 118.9 . .
C14 C15 H15 118.9 . .
C17 C16 C15 117.4(8) . .
C17 C16 C75 119.9(9) . .
C15 C16 C75 122.7(9) . .
C16 C17 C18 121.9(8) . .
C16 C17 H17 119.0 . .
C18 C17 H17 119.0 . .
C17 C18 C13 122.2(7) . .
C17 C18 S5 118.5(6) . .
C13 C18 S5 119.2(5) . .
O4 C19 C20 121.6(6) . .
O4 C19 C24 122.6(6) . .
C20 C19 C24 115.8(6) . .
C19 C20 C21 122.7(7) . .
C19 C20 S5 120.1(5) . .
C21 C20 S5 117.2(6) . .
C20 C21 C22 121.7(7) . .
C20 C21 H21 119.2 . .
C22 C21 H21 119.2 . .
C23 C22 C21 115.3(7) . .
C23 C22 C76 123.9(8) . .
C21 C22 C76 120.8(8) . .
C24 C23 C22 122.4(7) . .
C24 C23 H23 118.8 . .
C22 C23 H23 118.8 . .
C23 C24 C19 122.1(7) . .
C23 C24 S6 119.1(5) . .
C19 C24 S6 118.9(5) . .
O5 C25 C26 121.7(7) . .
O5 C25 C30 120.9(7) . .
C26 C25 C30 117.4(7) . .
C25 C26 C27 120.7(7) . .
C25 C26 S7 119.4(6) . .
C27 C26 S7 119.9(6) . .
C28 C27 C26 122.2(7) . .
C28 C27 H27 118.9 . .
C26 C27 H27 118.9 . .
C27 C28 C29 116.9(7) . .
C27 C28 C77 123.4(8) . .
C29 C28 C77 119.8(8) . .
C30 C29 C28 121.0(7) . .
C30 C29 H29 119.5 . .
C28 C29 H29 119.5 . .
C29 C30 C25 121.6(7) . .
C29 C30 S8 119.5(6) . .
C25 C30 S8 118.9(6) . .
O6 C31 C36 121.8(7) . .
O6 C31 C32 122.2(6) . .
C36 C31 C32 116.0(6) . .
C33 C32 C31 122.1(6) . .
C33 C32 S8 120.0(6) . .
C31 C32 S8 117.9(5) . .
C34 C33 C32 121.9(7) . .
C34 C33 H33 119.1 . .
C32 C33 H33 119.1 . .
C33 C34 C35 116.6(6) . .
C33 C34 C78 120.9(7) . .
C35 C34 C78 122.4(6) . .
C34 C35 C36 122.3(6) . .
C34 C35 H35 118.8 . .
C36 C35 H35 118.8 . .
C31 C36 C35 121.0(7) . .
C31 C36 S9 118.9(5) . .
C35 C36 S9 120.1(5) . .
O7 C37 C42 122.5(6) . .
O7 C37 C38 121.9(7) . .
C42 C37 C38 115.6(6) . .
C39 C38 C37 121.9(7) . .
C39 C38 S9 120.3(6) . .
C37 C38 S9 117.7(5) . .
C38 C39 C40 121.6(7) . .
C38 C39 H39 119.2 . .
C40 C39 H39 119.2 . .
C41 C40 C39 115.9(7) . .
C41 C40 C79 122.4(8) . .
C39 C40 C79 121.7(7) . .
C40 C41 C42 122.9(7) . .
C40 C41 H41 118.6 . .
C42 C41 H41 118.6 . .
C41 C42 C37 122.0(7) . .
C41 C42 S10 120.7(6) . .
C37 C42 S10 117.1(5) . .
O8 C43 C44 121.9(7) . .
O8 C43 C48 121.6(7) . .
C44 C43 C48 116.5(7) . .
C45 C44 C43 121.5(8) . .
C45 C44 S10 119.7(6) . .
C43 C44 S10 118.9(6) . .
C46 C45 C44 122.5(8) . .
C46 C45 H45 118.8 . .
C44 C45 H45 118.8 . .
C45 C46 C47 116.7(8) . .
C45 C46 C80 122.8(8) . .
C47 C46 C80 120.5(9) . .
C46 C47 C48 121.5(8) . .
C46 C47 H47 119.3 . .
C48 C47 H47 119.3 . .
C47 C48 C43 121.3(8) . .
C47 C48 S7 119.7(7) . .
C43 C48 S7 119.0(5) . .
O9 C49 C50 122.9(7) . .
O9 C49 C54 122.8(7) . .
C50 C49 C54 114.3(7) . .
C51 C50 C49 121.4(7) . .
C51 C50 S11 121.4(6) . .
C49 C50 S11 117.2(6) . .
C52 C51 C50 123.1(7) . .
C52 C51 H51 118.5 . .
C50 C51 H51 118.5 . .
C51 C52 C53 116.9(8) . .
C51 C52 C81 121.4(7) . .
C53 C52 C81 121.6(8) . .
C54 C53 C52 120.5(8) . .
C54 C53 H53 119.8 . .
C52 C53 H53 119.8 . .
C53 C54 C49 123.4(7) . .
C53 C54 S12 120.3(6) . .
C49 C54 S12 116.3(6) . .
O10 C55 C60 121.1(8) . .
O10 C55 C56 122.2(7) . .
C60 C55 C56 116.6(8) . .
C57 C56 C55 121.0(7) . .
C57 C56 S12 120.4(7) . .
C55 C56 S12 118.6(6) . .
C58 C57 C56 122.9(9) . .
C58 C57 H57 118.6 . .
C56 C57 H57 118.6 . .
C59 C58 C57 117.1(9) . .
C59 C58 C82 120.9(10) . .
C57 C58 C82 122.0(11) . .
C58 C59 C60 123.8(8) . .
C58 C59 H59 118.1 . .
C60 C59 H59 118.1 . .
C55 C60 C59 118.6(8) . .
C55 C60 S13 119.1(7) . .
C59 C60 S13 122.2(6) . .
O11 C61 C62 121.7(7) . .
O11 C61 C66 121.5(6) . .
C62 C61 C66 116.8(7) . .
C63 C62 C61 120.4(7) . .
C63 C62 S13 120.5(5) . .
C61 C62 S13 119.1(6) . .
C62 C63 C64 122.8(7) . .
C62 C63 H63 118.6 . .
C64 C63 H63 118.6 . .
C63 C64 C65 115.8(7) . .
C63 C64 C83 123.5(7) . .
C65 C64 C83 120.7(7) . .
C66 C65 C64 122.4(8) . .
C66 C65 H65 118.8 . .
C64 C65 H65 118.8 . .
C65 C66 C61 121.2(7) . .
C65 C66 S14 120.9(6) . .
C61 C66 S14 117.8(5) . .
O12 C67 C68 122.3(7) . .
O12 C67 C72 120.9(7) . .
C68 C67 C72 116.9(7) . .
C69 C68 C67 122.7(8) . .
C69 C68 S14 118.4(6) . .
C67 C68 S14 118.8(6) . .
C68 C69 C70 120.2(8) . .
C68 C69 H69 119.9 . .
C70 C69 H69 119.9 . .
C69 C70 C71 117.8(8) . .
C69 C70 C84 123.5(8) . .
C71 C70 C84 118.6(9) . .
C72 C71 C70 122.2(9) . .
C72 C71 H71 118.9 . .
C70 C71 H71 118.9 . .
C71 C72 C67 120.1(7) . .
C71 C72 S11 120.6(7) . .
C67 C72 S11 119.1(6) . .
C85 C73 C4 112.9(6) . .
C85 C73 C86 107.5(7) . .
C4 C73 C86 109.2(6) . .
C85 C73 C87 109.0(7) . .
C4 C73 C87 108.9(7) . .
C86 C73 C87 109.2(7) . .
C93 C75 C92' 43.3(12) . .
C93 C75 C93' 63.6(14) . .
C92' C75 C93' 102.0(17) . .
C93 C75 C91 115.3(16) . .
C92' C75 C91 138.7(16) . .
C93' C75 C91 53.6(12) . .
C93 C75 C16 108.4(13) . .
C92' C75 C16 112.0(13) . .
C93' C75 C16 113.2(14) . .
C91 C75 C16 108.6(12) . .
C93 C75 C91' 141.3(17) . .
C92' C75 C91' 110.7(17) . .
C93' C75 C91' 110.2(17) . .
C91 C75 C91' 61.5(13) . .
C16 C75 C91' 108.7(13) . .
C93 C75 C92 118.0(15) . .
C92' C75 C92 76.2(15) . .
C93' C75 C92 138.4(16) . .
C91 C75 C92 100.4(14) . .
C16 C75 C92 105.4(12) . .
C91' C75 C92 39.7(11) . .
C94' C76 C95 136.9(16) . .
C94' C76 C95' 132.6(18) . .
C95 C76 C95' 34.2(10) . .
C94' C76 C96 37.8(12) . .
C95 C76 C96 111.3(12) . .
C95' C76 C96 132.3(14) . .
C94' C76 C22 111.3(14) . .
C95 C76 C22 108.6(10) . .
C95' C76 C22 112.0(12) . .
C96 C76 C22 111.1(10) . .
C94' C76 C94 70.7(14) . .
C95 C76 C94 110.6(12) . .
C95' C76 C94 77.8(13) . .
C96 C76 C94 106.2(11) . .
C22 C76 C94 109.0(9) . .
C94' C76 C96' 98.0(16) . .
C95 C76 C96' 56.4(11) . .
C95' C76 C96' 89.6(15) . .
C96 C76 C96' 60.9(11) . .
C22 C76 C96' 104.0(11) . .
C94 C76 C96' 147.1(12) . .
C99 C77 C98 109.8(10) . .
C99 C77 C28 107.4(9) . .
C98 C77 C28 110.5(9) . .
C99 C77 C97 110.0(8) . .
C98 C77 C97 107.1(9) . .
C28 C77 C97 112.1(8) . .
C102 C78 C101 112.8(8) . .
C102 C78 C100 106.8(7) . .
C101 C78 C100 106.6(8) . .
C102 C78 C34 114.1(7) . .
C101 C78 C34 108.0(7) . .
C100 C78 C34 108.3(7) . .
C104 C79 C103 113.8(11) . .
C104 C79 C40 114.8(9) . .
C103 C79 C40 108.5(9) . .
C104 C79 C105 106.3(10) . .
C103 C79 C105 102.7(10) . .
C40 C79 C105 110.1(9) . .
C108 C80 C107 107.8(9) . .
C108 C80 C46 111.4(9) . .
C107 C80 C46 111.5(9) . .
C108 C80 C106 109.1(10) . .
C107 C80 C106 108.2(10) . .
C46 C80 C106 108.8(9) . .
C111 C81 C110 110.4(9) . .
C111 C81 C52 110.1(9) . .
C110 C81 C52 114.4(8) . .
C111 C81 C109 108.9(9) . .
C110 C81 C109 106.5(9) . .
C52 C81 C109 106.3(9) . .
C114 C82 C112 115.5(19) . .
C114 C82 C58 108.0(18) . .
C112 C82 C58 114.5(14) . .
C114 C82 C113 108.4(19) . .
C112 C82 C113 101.1(16) . .
C58 C82 C113 108.9(16) . .
C116 C83 C117 107.6(8) . .
C116 C83 C115 110.1(7) . .
C117 C83 C115 108.8(7) . .
C116 C83 C64 109.2(7) . .
C117 C83 C64 109.4(7) . .
C115 C83 C64 111.6(7) . .
C118 C84 C120 109.1(10) . .
C118 C84 C119 107.0(9) . .
C120 C84 C119 113.7(11) . .
C118 C84 C70 109.9(9) . .
C120 C84 C70 109.2(10) . .
C119 C84 C70 108.0(9) . .
C73 C85 H85A 109.5 . .
C73 C85 H85B 109.5 . .
H85A C85 H85B 109.5 . .
C73 C85 H85C 109.5 . .
H85A C85 H85C 109.5 . .
H85B C85 H85C 109.5 . .
C73 C86 H86A 109.5 . .
C73 C86 H86B 109.5 . .
H86A C86 H86B 109.5 . .
C73 C86 H86C 109.5 . .
H86A C86 H86C 109.5 . .
H86B C86 H86C 109.5 . .
C73 C87 H87A 109.5 . .
C73 C87 H87B 109.5 . .
H87A C87 H87B 109.5 . .
C73 C87 H87C 109.5 . .
H87A C87 H87C 109.5 . .
H87B C87 H87C 109.5 . .
C75 C91 H91A 109.5 . .
C75 C91 H91B 109.5 . .
H91A C91 H91B 109.5 . .
C75 C91 H91C 109.5 . .
H91A C91 H91C 109.5 . .
H91B C91 H91C 109.5 . .
C75 C92 H92A 109.5 . .
C75 C92 H92B 109.5 . .
H92A C92 H92B 109.5 . .
C75 C92 H92C 109.5 . .
H92A C92 H92C 109.5 . .
H92B C92 H92C 109.5 . .
C75 C93 H93A 109.5 . .
C75 C93 H93B 109.5 . .
H93A C93 H93B 109.5 . .
C75 C93 H93C 109.5 . .
H93A C93 H93C 109.5 . .
H93B C93 H93C 109.5 . .
C75 C91' H91D 109.5 . .
C75 C91' H91E 109.5 . .
H91D C91' H91E 109.5 . .
C75 C91' H91F 109.5 . .
H91D C91' H91F 109.5 . .
H91E C91' H91F 109.5 . .
C75 C92' H92D 109.5 . .
C75 C92' H92E 109.5 . .
H92D C92' H92E 109.5 . .
C75 C92' H92F 109.5 . .
H92D C92' H92F 109.5 . .
H92E C92' H92F 109.5 . .
C75 C93' H93D 109.5 . .
C75 C93' H93E 109.5 . .
H93D C93' H93E 109.5 . .
C75 C93' H93F 109.5 . .
H93D C93' H93F 109.5 . .
H93E C93' H93F 109.5 . .
C76 C94 H94A 109.5 . .
C76 C94 H94B 109.5 . .
H94A C94 H94B 109.5 . .
C76 C94 H94C 109.5 . .
H94A C94 H94C 109.5 . .
H94B C94 H94C 109.5 . .
C76 C95 H95A 109.5 . .
C76 C95 H95B 109.5 . .
H95A C95 H95B 109.5 . .
C76 C95 H95C 109.5 . .
H95A C95 H95C 109.5 . .
H95B C95 H95C 109.5 . .
C76 C96 H96A 109.5 . .
C76 C96 H96B 109.5 . .
H96A C96 H96B 109.5 . .
C76 C96 H96C 109.5 . .
H96A C96 H96C 109.5 . .
H96B C96 H96C 109.5 . .
C76 C94' H94D 109.5 . .
C76 C94' H94E 109.5 . .
H94D C94' H94E 109.5 . .
C76 C94' H94F 109.5 . .
H94D C94' H94F 109.5 . .
H94E C94' H94F 109.5 . .
C76 C95' H95D 109.5 . .
C76 C95' H95E 109.5 . .
H95D C95' H95E 109.5 . .
C76 C95' H95F 109.5 . .
H95D C95' H95F 109.5 . .
H95E C95' H95F 109.5 . .
C76 C96' H96D 109.5 . .
C76 C96' H96E 109.5 . .
H96D C96' H96E 109.5 . .
C76 C96' H96F 109.5 . .
H96D C96' H96F 109.5 . .
H96E C96' H96F 109.5 . .
C77 C97 H97A 109.5 . .
C77 C97 H97B 109.5 . .
H97A C97 H97B 109.5 . .
C77 C97 H97C 109.5 . .
H97A C97 H97C 109.5 . .
H97B C97 H97C 109.5 . .
C77 C98 H98A 109.5 . .
C77 C98 H98B 109.5 . .
H98A C98 H98B 109.5 . .
C77 C98 H98C 109.5 . .
H98A C98 H98C 109.5 . .
H98B C98 H98C 109.5 . .
C77 C99 H99A 109.5 . .
C77 C99 H99B 109.5 . .
H99A C99 H99B 109.5 . .
C77 C99 H99C 109.5 . .
H99A C99 H99C 109.5 . .
H99B C99 H99C 109.5 . .
C78 C100 H10A 109.5 . .
C78 C100 H10B 109.5 . .
H10A C100 H10B 109.5 . .
C78 C100 H10C 109.5 . .
H10A C100 H10C 109.5 . .
H10B C100 H10C 109.5 . .
C78 C101 H28A 109.5 . .
C78 C101 H28B 109.5 . .
H28A C101 H28B 109.5 . .
C78 C101 H28C 109.5 . .
H28A C101 H28C 109.5 . .
H28B C101 H28C 109.5 . .
C78 C102 H12A 109.5 . .
C78 C102 H12B 109.5 . .
H12A C102 H12B 109.5 . .
C78 C102 H12C 109.5 . .
H12A C102 H12C 109.5 . .
H12B C102 H12C 109.5 . .
C79 C103 H13A 109.5 . .
C79 C103 H13B 109.5 . .
H13A C103 H13B 109.5 . .
C79 C103 H13C 109.5 . .
H13A C103 H13C 109.5 . .
H13B C103 H13C 109.5 . .
C79 C104 H14A 109.5 . .
C79 C104 H14B 109.5 . .
H14A C104 H14B 109.5 . .
C79 C104 H14C 109.5 . .
H14A C104 H14C 109.5 . .
H14B C104 H14C 109.5 . .
C79 C105 H30A 109.5 . .
C79 C105 H30B 109.5 . .
H30A C105 H30B 109.5 . .
C79 C105 H30C 109.5 . .
H30A C105 H30C 109.5 . .
H30B C105 H30C 109.5 . .
C80 C106 H16A 109.5 . .
C80 C106 H16B 109.5 . .
H16A C106 H16B 109.5 . .
C80 C106 H16C 109.5 . .
H16A C106 H16C 109.5 . .
H16B C106 H16C 109.5 . .
C80 C107 H31A 109.5 . .
C80 C107 H31B 109.5 . .
H31A C107 H31B 109.5 . .
C80 C107 H31C 109.5 . .
H31A C107 H31C 109.5 . .
H31B C107 H31C 109.5 . .
C80 C108 H18A 109.5 . .
C80 C108 H18B 109.5 . .
H18A C108 H18B 109.5 . .
C80 C108 H18C 109.5 . .
H18A C108 H18C 109.5 . .
H18B C108 H18C 109.5 . .
C81 C109 H19A 109.5 . .
C81 C109 H19B 109.5 . .
H19A C109 H19B 109.5 . .
C81 C109 H19C 109.5 . .
H19A C109 H19C 109.5 . .
H19B C109 H19C 109.5 . .
C81 C110 H20A 109.5 . .
C81 C110 H20B 109.5 . .
H20A C110 H20B 109.5 . .
C81 C110 H20C 109.5 . .
H20A C110 H20C 109.5 . .
H20B C110 H20C 109.5 . .
C81 C111 H22A 109.5 . .
C81 C111 H22B 109.5 . .
H22A C111 H22B 109.5 . .
C81 C111 H22C 109.5 . .
H22A C111 H22C 109.5 . .
H22B C111 H22C 109.5 . .
C82 C112 H32A 109.5 . .
C82 C112 H32B 109.5 . .
H32A C112 H32B 109.5 . .
C82 C112 H32C 109.5 . .
H32A C112 H32C 109.5 . .
H32B C112 H32C 109.5 . .
C82 C113 H24A 109.5 . .
C82 C113 H24B 109.5 . .
H24A C113 H24B 109.5 . .
C82 C113 H24C 109.5 . .
H24A C113 H24C 109.5 . .
H24B C113 H24C 109.5 . .
C82 C114 H25A 109.5 . .
C82 C114 H25B 109.5 . .
H25A C114 H25B 109.5 . .
C82 C114 H25C 109.5 . .
H25A C114 H25C 109.5 . .
H25B C114 H25C 109.5 . .
C83 C115 H26A 109.5 . .
C83 C115 H26B 109.5 . .
H26A C115 H26B 109.5 . .
C83 C115 H26C 109.5 . .
H26A C115 H26C 109.5 . .
H26B C115 H26C 109.5 . .
C83 C116 H34A 109.5 . .
C83 C116 H34B 109.5 . .
H34A C116 H34B 109.5 . .
C83 C116 H34C 109.5 . .
H34A C116 H34C 109.5 . .
H34B C116 H34C 109.5 . .
C83 C117 H36A 109.5 . .
C83 C117 H36B 109.5 . .
H36A C117 H36B 109.5 . .
C83 C117 H36C 109.5 . .
H36A C117 H36C 109.5 . .
H36B C117 H36C 109.5 . .
C84 C118 H37A 109.5 . .
C84 C118 H37B 109.5 . .
H37A C118 H37B 109.5 . .
C84 C118 H37C 109.5 . .
H37A C118 H37C 109.5 . .
H37B C118 H37C 109.5 . .
C84 C119 H38A 109.5 . .
C84 C119 H38B 109.5 . .
H38A C119 H38B 109.5 . .
C84 C119 H38C 109.5 . .
H38A C119 H38C 109.5 . .
H38B C119 H38C 109.5 . .
C84 C120 H40A 109.5 . .
C84 C120 H40B 109.5 . .
H40A C120 H40B 109.5 . .
C84 C120 H40C 109.5 . .
H40A C120 H40C 109.5 . .
H40B C120 H40C 109.5 . .
N1 C121 N3 113.2(6) . .
N1 C121 H121 123.4 . .
N3 C121 H121 123.4 . .
N2 C122 N3 114.5(6) . .
N2 C122 H122 122.7 . .
N3 C122 H122 122.7 . .
N4 C123 N6 113.0(6) . .
N4 C123 H123 123.5 . .
N6 C123 H123 123.5 . .
N5 C124 N6 112.5(6) . .
N5 C124 H124 123.8 . .
N6 C124 H124 123.8 . .
N7 C125 N9 113.4(6) . .
N7 C125 H125 123.3 . .
N9 C125 H125 123.3 . .
N8 C126 N9 113.6(6) . .
N8 C126 H126 123.2 . .
N9 C126 H126 123.2 . .
N10 C127 N12 113.1(6) . .
N10 C127 H127 123.5 . .
N12 C127 H127 123.5 . .
N12 C128 N11 112.8(6) . .
N12 C128 H128 123.6 . .
N11 C128 H128 123.6 . .
N13 C129 N15 113.4(7) . .
N13 C129 H129 123.3 . .
N15 C129 H129 123.3 . .
N14 C130 N15 114.0(7) . .
N14 C130 H130 123.0 . .
N15 C130 H130 123.0 . .
N18 C131 N16 114.3(7) . .
N18 C131 H131 122.9 . .
N16 C131 H131 122.9 . .
N17 C132 N18 111.7(7) . .
N17 C132 H132 124.2 . .
N18 C132 H132 124.2 . .
N19 C133 N21 113.8(7) . .
N19 C133 H133 123.1 . .
N21 C133 H133 123.1 . .
N20 C134 N21 113.7(7) . .
N20 C134 H134 123.1 . .
N21 C134 H134 123.1 . .
N22 C135 N24 114.1(8) . .
N22 C135 H135 122.9 . .
N24 C135 H135 122.9 . .
N23 C136 N24 113.2(8) . .
N23 C136 H136 123.4 . .
N24 C136 H136 123.4 . .
O14 C137 O13 120.2(4) . .
O14 C137 O13 120.2(4) . 7_565
O13 C137 O13 119.7(8) . 7_565
O15 C138 H42A 109.5 . .
O15 C138 H42B 109.5 . .
H42A C138 H42B 109.5 . .
O15 C138 H42C 109.5 . .
H42A C138 H42C 109.5 . .
H42B C138 H42C 109.5 . .

loop_
_geom_bond_atom_site_label_1
_geom_bond_atom_site_label_2
_geom_bond_distance
_geom_bond_site_symmetry_2
Co1 O1 2.023(4) 7_565
Co1 O1 2.023(4) .
Co1 N1 2.063(5) .
Co1 N1 2.063(5) 7_565
Co1 S1 2.432(3) .
Co2 O1 2.036(4) .
Co2 N7 2.070(6) .
Co2 O2 2.073(4) .
Co2 N4 2.090(5) .
Co2 O13 2.259(5) .
Co2 S2 2.441(2) .
Co3 O2 2.094(4) .
Co3 O2 2.094(4) 7_565
Co3 O14 2.105(6) .
Co3 N10 2.134(6) 7_565
Co3 N10 2.134(6) .
Co3 S3 2.427(3) .
Co4 O14 2.089(6) .
Co4 O3 2.095(4) .
Co4 O3 2.095(4) 7_565
Co4 N11 2.107(5) 7_565
Co4 N11 2.107(5) .
Co4 S4 2.405(3) .
Co5 O4 2.080(4) .
Co5 N8 2.103(5) .
Co5 O3 2.103(5) .
Co5 N5 2.111(6) .
Co5 O13 2.229(5) .
Co5 S5 2.425(2) .
Co6 O4 2.041(4) 7_565
Co6 O4 2.041(4) .
Co6 N2 2.072(5) .
Co6 N2 2.072(5) 7_565
Co6 S6 2.424(3) .
Co7 O5 2.002(5) .
Co7 O8 2.027(5) .
Co7 N6 2.033(6) .
Co7 N13 2.138(6) .
Co7 S7 2.491(2) .
Co7 Cl1 2.698(2) .
Co8 O6 2.018(4) .
Co8 O5 2.060(5) .
Co8 N14 2.081(5) .
Co8 Cl3 2.367(2) .
Co8 S8 2.492(2) .
Co8 Cl1 2.725(2) .
Co9 O6 1.964(5) .
Co9 O7 2.012(5) .
Co9 N16 2.064(7) .
Co9 O15 2.155(5) .
Co9 S9 2.506(2) .
Co9 Cl1 2.6841(19) .
Co10 O8 2.000(5) .
Co10 O7 2.023(4) .
Co10 N3 2.062(6) .
Co10 N17 2.166(7) .
Co10 S10 2.504(2) .
Co10 Cl1 2.647(2) .
Co11 O12 2.013(5) .
Co11 O9 2.024(5) .
Co11 N9 2.061(6) .
Co11 N20 2.113(6) .
Co11 S11 2.500(2) .
Co11 Cl2 2.666(2) .
Co12 O10 1.999(5) .
Co12 O9 2.076(4) .
Co12 N19 2.077(5) .
Co12 Cl4 2.370(2) .
Co12 S12 2.495(3) .
Co13 O10 2.003(5) .
Co13 O11 2.015(5) .
Co13 O16 2.105(5) .
Co13 N23 2.106(8) .
Co13 S13 2.509(2) .
Co13 Cl2 2.631(2) .
Co14 O11 2.029(5) .
Co14 O12 2.031(5) .
Co14 N12 2.056(6) .
Co14 N22 2.124(7) .
Co14 S14 2.538(2) .
Co14 Cl2 2.630(2) .
Co15 N21 2.006(6) .
Co15 N15 2.010(6) .
Co15 Cl5 2.225(3) .
Co15 O21 2.304(6) .
Co16 N18 2.018(7) 7_565
Co16 N18 2.018(7) .
Co16 Cl6 2.222(3) .
Co16 O20 2.223(7) .
Co17 O18 2.066(10) .
Co17 O17 2.100(11) .
Co17 N24 2.128(8) .
Co17 N24 2.128(8) 7_565
Co17 O19 2.192(9) 7_565
Co17 O19 2.192(9) .
S1 C2 1.774(6) 7_565
S1 C2 1.774(6) .
S2 C8 1.783(8) .
S2 C6 1.786(7) .
S3 C12 1.775(8) .
S3 C12 1.775(8) 7_565
S4 C14 1.790(8) .
S4 C14 1.790(8) 7_565
S5 C18 1.782(8) .
S5 C20 1.805(7) .
S6 C24 1.784(7) 7_565
S6 C24 1.784(7) .
S7 C26 1.794(8) .
S7 C48 1.811(8) .
S8 C30 1.787(7) .
S8 C32 1.793(7) .
S9 C38 1.782(7) .
S9 C36 1.788(7) .
S10 C44 1.793(9) .
S10 C42 1.807(7) .
S11 C72 1.791(8) .
S11 C50 1.792(8) .
S12 C56 1.789(8) .
S12 C54 1.814(8) .
S13 C60 1.769(9) .
S13 C62 1.781(8) .
S14 C66 1.798(7) .
S14 C68 1.799(8) .
O1 C1 1.341(7) .
O2 C7 1.312(7) .
O3 C13 1.324(8) .
O4 C19 1.340(7) .
O5 C25 1.338(8) .
O6 C31 1.315(8) .
O7 C37 1.326(8) .
O8 C43 1.333(8) .
O9 C49 1.315(9) .
O10 C55 1.343(9) .
O11 C61 1.327(8) .
O12 C67 1.337(8) .
O13 C137 1.281(6) .
O14 C137 1.273(10) .
O15 C138 1.401(9) .
N1 C121 1.325(8) .
N1 N2 1.398(7) .
N2 C122 1.315(8) .
N3 C122 1.346(9) .
N3 C121 1.348(8) .
N4 C123 1.329(9) .
N4 N5 1.379(7) .
N5 C124 1.347(9) .
N6 C123 1.349(8) .
N6 C124 1.351(9) .
N7 C125 1.295(8) .
N7 N8 1.380(7) .
N8 C126 1.308(8) .
N9 C126 1.343(8) .
N9 C125 1.346(8) .
N10 C127 1.309(8) .
N10 N11 1.380(7) .
N11 C128 1.339(8) .
N12 C128 1.338(8) .
N12 C127 1.359(9) .
N13 C129 1.306(8) .
N13 N14 1.388(8) .
N14 C130 1.284(8) .
N15 C129 1.355(9) .
N15 C130 1.356(9) .
N16 C131 1.320(9) .
N16 N17 1.404(8) .
N17 C132 1.302(9) .
N18 C131 1.320(10) .
N18 C132 1.372(9) .
N19 C133 1.312(9) .
N19 N20 1.391(8) .
N20 C134 1.324(9) .
N21 C133 1.329(9) .
N21 C134 1.344(10) .
N22 C135 1.307(11) .
N22 N23 1.363(8) .
N23 C136 1.298(10) .
N24 C135 1.351(10) .
N24 C136 1.369(12) .
C1 C6 1.402(9) .
C1 C2 1.407(9) .
C2 C3 1.391(9) .
C3 C4 1.405(10) .
C3 H3 0.9500 .
C4 C5 1.406(9) .
C4 C73 1.528(10) .
C5 C6 1.389(9) .
C5 H5 0.9500 .
C7 C12 1.403(10) .
C7 C8 1.408(10) .
C8 C9 1.373(15) .
C8 C9' 1.562(17) .
C12 C11 1.387(15) .
C12 C11' 1.494(18) .
C9 C10 1.423(17) .
C9 H9 0.9500 .
C10 C11 1.424(19) .
C10 C74 1.564(19) .
C11 H11 0.9500 .
C74 C90 1.57(2) .
C74 C88 1.58(2) .
C74 C89 1.692(15) .
C88 H88A 0.9800 .
C88 H88B 0.9800 .
C88 H88C 0.9800 .
C89 H89A 0.9800 .
C89 H89B 0.9800 .
C89 H89C 0.9800 .
C90 H90A 0.9800 .
C90 H90B 0.9800 .
C90 H90C 0.9800 .
C9' C10' 1.42(2) .
C9' H9' 0.9500 .
C10' C11' 1.37(2) .
C10' C74' 1.49(2) .
C11' H11' 0.9500 .
C74' C88' 1.40(3) .
C74' C90' 1.55(3) .
C74' C89' 1.57(3) .
C88' H88D 0.9800 .
C88' H88E 0.9800 .
C88' H88F 0.9800 .
C89' H89D 0.9800 .
C89' H89E 0.9800 .
C89' H89F 0.9800 .
C90' H90D 0.9800 .
C90' H90E 0.9800 .
C90' H90F 0.9800 .
C13 C14 1.412(10) .
C13 C18 1.417(10) .
C14 C15 1.393(10) .
C15 C16 1.373(12) .
C15 H15 0.9500 .
C16 C17 1.360(12) .
C16 C75 1.570(14) .
C17 C18 1.399(10) .
C17 H17 0.9500 .
C19 C20 1.382(10) .
C19 C24 1.397(9) .
C20 C21 1.384(10) .
C21 C22 1.413(10) .
C21 H21 0.9500 .
C22 C23 1.389(11) .
C22 C76 1.542(12) .
C23 C24 1.386(9) .
C23 H23 0.9500 .
C25 C26 1.383(10) .
C25 C30 1.391(10) .
C26 C27 1.399(10) .
C27 C28 1.371(11) .
C27 H27 0.9500 .
C28 C29 1.405(10) .
C28 C77 1.531(12) .
C29 C30 1.384(10) .
C29 H29 0.9500 .
C31 C36 1.400(9) .
C31 C32 1.411(10) .
C32 C33 1.388(9) .
C33 C34 1.385(9) .
C33 H33 0.9500 .
C34 C35 1.390(10) .
C34 C78 1.542(10) .
C35 C36 1.404(9) .
C35 H35 0.9500 .
C37 C42 1.402(10) .
C37 C38 1.413(10) .
C38 C39 1.393(9) .
C39 C40 1.413(11) .
C39 H39 0.9500 .
C40 C41 1.382(10) .
C40 C79 1.489(11) .
C41 C42 1.389(10) .
C41 H41 0.9500 .
C43 C44 1.388(10) .
C43 C48 1.398(11) .
C44 C45 1.387(10) .
C45 C46 1.374(12) .
C45 H45 0.9500 .
C46 C47 1.390(12) .
C46 C80 1.549(12) .
C47 C48 1.396(10) .
C47 H47 0.9500 .
C49 C50 1.409(10) .
C49 C54 1.415(11) .
C50 C51 1.386(11) .
C51 C52 1.373(11) .
C51 H51 0.9500 .
C52 C53 1.394(10) .
C52 C81 1.541(13) .
C53 C54 1.384(11) .
C53 H53 0.9500 .
C55 C60 1.409(10) .
C55 C56 1.415(11) .
C56 C57 1.370(11) .
C57 C58 1.359(12) .
C57 H57 0.9500 .
C58 C59 1.350(13) .
C58 C82 1.543(19) .
C59 C60 1.409(12) .
C59 H59 0.9500 .
C61 C62 1.399(10) .
C61 C66 1.406(10) .
C62 C63 1.378(10) .
C63 C64 1.387(10) .
C63 H63 0.9500 .
C64 C65 1.394(10) .
C64 C83 1.555(11) .
C65 C66 1.361(10) .
C65 H65 0.9500 .
C67 C68 1.395(10) .
C67 C72 1.411(11) .
C68 C69 1.381(11) .
C69 C70 1.391(13) .
C69 H69 0.9500 .
C70 C71 1.393(12) .
C70 C84 1.561(13) .
C71 C72 1.384(10) .
C71 H71 0.9500 .
C73 C85 1.508(11) .
C73 C86 1.531(10) .
C73 C87 1.537(11) .
C75 C93 1.49(2) .
C75 C92' 1.51(3) .
C75 C93' 1.54(3) .
C75 C91 1.56(2) .
C75 C91' 1.585(17) .
C75 C92 1.67(3) .
C76 C94' 1.34(3) .
C76 C95 1.490(19) .
C76 C95' 1.53(3) .
C76 C96 1.534(19) .
C76 C94 1.623(17) .
C76 C96' 1.71(2) .
C77 C99 1.480(13) .
C77 C98 1.514(15) .
C77 C97 1.534(12) .
C78 C102 1.496(11) .
C78 C101 1.509(13) .
C78 C100 1.535(12) .
C79 C104 1.460(14) .
C79 C103 1.464(16) .
C79 C105 1.514(14) .
C80 C108 1.470(14) .
C80 C107 1.489(14) .
C80 C106 1.561(15) .
C81 C111 1.511(14) .
C81 C110 1.521(13) .
C81 C109 1.569(14) .
C82 C114 1.461(17) .
C82 C112 1.489(15) .
C82 C113 1.567(16) .
C83 C116 1.480(12) .
C83 C117 1.509(12) .
C83 C115 1.519(11) .
C84 C118 1.534(14) .
C84 C120 1.546(16) .
C84 C119 1.550(14) .
C85 H85A 0.9800 .
C85 H85B 0.9800 .
C85 H85C 0.9800 .
C86 H86A 0.9800 .
C86 H86B 0.9800 .
C86 H86C 0.9800 .
C87 H87A 0.9800 .
C87 H87B 0.9800 .
C87 H87C 0.9800 .
C91 H91A 0.9800 .
C91 H91B 0.9800 .
C91 H91C 0.9800 .
C92 H92A 0.9800 .
C92 H92B 0.9800 .
C92 H92C 0.9800 .
C93 H93A 0.9800 .
C93 H93B 0.9800 .
C93 H93C 0.9800 .
C91' H91D 0.9800 .
C91' H91E 0.9800 .
C91' H91F 0.9800 .
C92' H92D 0.9800 .
C92' H92E 0.9800 .
C92' H92F 0.9800 .
C93' H93D 0.9800 .
C93' H93E 0.9800 .
C93' H93F 0.9800 .
C94 H94A 0.9800 .
C94 H94B 0.9800 .
C94 H94C 0.9800 .
C95 H95A 0.9800 .
C95 H95B 0.9800 .
C95 H95C 0.9800 .
C96 H96A 0.9800 .
C96 H96B 0.9800 .
C96 H96C 0.9800 .
C94' H94D 0.9800 .
C94' H94E 0.9800 .
C94' H94F 0.9800 .
C95' H95D 0.9800 .
C95' H95E 0.9800 .
C95' H95F 0.9800 .
C96' H96D 0.9800 .
C96' H96E 0.9800 .
C96' H96F 0.9800 .
C97 H97A 0.9800 .
C97 H97B 0.9800 .
C97 H97C 0.9800 .
C98 H98A 0.9800 .
C98 H98B 0.9800 .
C98 H98C 0.9800 .
C99 H99A 0.9800 .
C99 H99B 0.9800 .
C99 H99C 0.9800 .
C100 H10A 0.9800 .
C100 H10B 0.9800 .
C100 H10C 0.9800 .
C101 H28A 0.9800 .
C101 H28B 0.9800 .
C101 H28C 0.9800 .
C102 H12A 0.9800 .
C102 H12B 0.9800 .
C102 H12C 0.9800 .
C103 H13A 0.9800 .
C103 H13B 0.9800 .
C103 H13C 0.9800 .
C104 H14A 0.9800 .
C104 H14B 0.9800 .
C104 H14C 0.9800 .
C105 H30A 0.9800 .
C105 H30B 0.9800 .
C105 H30C 0.9800 .
C106 H16A 0.9800 .
C106 H16B 0.9800 .
C106 H16C 0.9800 .
C107 H31A 0.9800 .
C107 H31B 0.9800 .
C107 H31C 0.9800 .
C108 H18A 0.9800 .
C108 H18B 0.9800 .
C108 H18C 0.9800 .
C109 H19A 0.9800 .
C109 H19B 0.9800 .
C109 H19C 0.9800 .
C110 H20A 0.9800 .
C110 H20B 0.9800 .
C110 H20C 0.9800 .
C111 H22A 0.9800 .
C111 H22B 0.9800 .
C111 H22C 0.9800 .
C112 H32A 0.9800 .
C112 H32B 0.9800 .
C112 H32C 0.9800 .
C113 H24A 0.9800 .
C113 H24B 0.9800 .
C113 H24C 0.9800 .
C114 H25A 0.9800 .
C114 H25B 0.9800 .
C114 H25C 0.9800 .
C115 H26A 0.9800 .
C115 H26B 0.9800 .
C115 H26C 0.9800 .
C116 H34A 0.9800 .
C116 H34B 0.9800 .
C116 H34C 0.9800 .
C117 H36A 0.9800 .
C117 H36B 0.9800 .
C117 H36C 0.9800 .
C118 H37A 0.9800 .
C118 H37B 0.9800 .
C118 H37C 0.9800 .
C119 H38A 0.9800 .
C119 H38B 0.9800 .
C119 H38C 0.9800 .
C120 H40A 0.9800 .
C120 H40B 0.9800 .
C120 H40C 0.9800 .
C121 H121 0.9500 .
C122 H122 0.9500 .
C123 H123 0.9500 .
C124 H124 0.9500 .
C125 H125 0.9500 .
C126 H126 0.9500 .
C127 H127 0.9500 .
C128 H128 0.9500 .
C129 H129 0.9500 .
C130 H130 0.9500 .
C131 H131 0.9500 .
C132 H132 0.9500 .
C133 H133 0.9500 .
C134 H134 0.9500 .
C135 H135 0.9500 .
C136 H136 0.9500 .
C137 O13 1.281(6) 7_565
C138 H42A 0.9800 .
C138 H42B 0.9800 .
C138 H42C 0.9800 .

loop_
_platon_squeeze_void_nr
_platon_squeeze_void_average_x
_platon_squeeze_void_average_y
_platon_squeeze_void_average_z
_platon_squeeze_void_volume
_platon_squeeze_void_count_electrons
_platon_squeeze_void_content
1 0.024 0.054 0.597 79 17 ' '
2 -0.034 0.250 0.250 5128 1171 ' '
3 0.024 0.446 0.597 80 17 ' '
4 -0.024 0.554 0.403 79 16 ' '
5 0.013 0.750 0.750 5126 1159 ' '
6 -0.024 0.946 0.403 80 16 ' '
7 0.255 0.250 0.837 66 22 ' '
8 0.245 0.750 0.337 66 23 ' '
9 0.476 0.554 0.097 79 16 ' '
10 0.476 0.946 0.097 79 16 ' '
11 0.524 0.054 0.903 79 17 ' '
12 0.524 0.446 0.903 80 17 ' '
13 0.755 0.250 0.663 66 21 ' '
14 0.745 0.750 0.163 66 23 ' '
